data_7709357
loop_
_publ_author_name
'Wei, Yun'
'Bao, Qin'
'Song, Lulu'
'Hong, Dongjing'
'Gao, Jianjian'
'Wang, Shaowu'
'Zhu, Xiancui'
'Zhou, Shuangliu'
'Mu, Xiaolong'

_publ_section_title
;
 Synthesis and characterization of rare-earth metallate amido complexes
 bearing 2-amidate-functionalized indolyl ligand and their application in
 the hydroboration of esters with pinacolborane
;
_journal_name_full 'Dalton Transactions'
_journal_paper_doi 10.1039/D1DT03384K
_journal_year 2022
_chemical_formula_moiety 'C81 H120 Cl Er3 N9 O3 Si6, C16 H32 Li O4'
_chemical_formula_sum 'C97 H152 Cl Er3 Li N9 O7 Si6'
_chemical_formula_weight 2268.98
_space_group_crystal_system triclinic
_space_group_IT_number 2
_space_group_name_Hall '-P 1'
_space_group_name_H-M_alt 'P -1'
_atom_sites_solution_hydrogens mixed
_audit_creation_date 2019-10-30
_audit_creation_method
;
Olex2 1.2
(compiled 2018.05.29 svn.r3508 for OlexSys, GUI svn.r5506)
;
_audit_update_record
;
2021-08-26 deposited with the CCDC.	2022-01-24 downloaded from the CCDC.
;
_cell_angle_alpha 67.9980(10)
_cell_angle_beta 84.0600(10)
_cell_angle_gamma 61.6270(10)
_cell_formula_units_Z 2
_cell_length_a 19.7581(15)
_cell_length_b 20.0890(15)
_cell_length_c 21.4239(16)
_cell_measurement_reflns_used 9908
_cell_measurement_temperature 298.15
_cell_measurement_theta_max 22.538
_cell_measurement_theta_min 2.187
_cell_volume 6908.1(9)
_computing_cell_refinement 'SAINT v8.34A (Bruker, 2013)'
_computing_data_collection 'SAINT v8.34A (Bruker, 2013)'
_computing_data_reduction 'SAINT v8.34A (Bruker, 2013)'
_computing_molecular_graphics 'Olex2 (Dolomanov et al., 2009)'
_computing_publication_material 'Olex2 (Dolomanov et al., 2009)'
_computing_structure_refinement 'ShelXL (Sheldrick, 2015)'
_computing_structure_solution 'SHELXT 2018/2 (Sheldrick, 2018)'
_diffrn_ambient_temperature 298.15
_diffrn_measured_fraction_theta_full 0.998
_diffrn_measured_fraction_theta_max 0.987
_diffrn_measurement_device_type 'Bruker APEX-II CCD'
_diffrn_measurement_method '\f and \w scans'
_diffrn_radiation_type MoK\a
_diffrn_radiation_wavelength 0.71073
_diffrn_reflns_av_R_equivalents 0.0773
_diffrn_reflns_av_unetI/netI 0.1120
_diffrn_reflns_Laue_measured_fraction_full 0.998
_diffrn_reflns_Laue_measured_fraction_max 0.987
_diffrn_reflns_limit_h_max 25
_diffrn_reflns_limit_h_min -25
_diffrn_reflns_limit_k_max 26
_diffrn_reflns_limit_k_min -26
_diffrn_reflns_limit_l_max 27
_diffrn_reflns_limit_l_min -27
_diffrn_reflns_number 81890
_diffrn_reflns_point_group_measured_fraction_full 0.998
_diffrn_reflns_point_group_measured_fraction_max 0.987
_diffrn_reflns_theta_full 25.242
_diffrn_reflns_theta_max 27.475
_diffrn_reflns_theta_min 1.029
_diffrn_standards_number 0
_exptl_absorpt_coefficient_mu 1.918
_exptl_absorpt_correction_T_max 0.7456
_exptl_absorpt_correction_T_min 0.3609
_exptl_absorpt_correction_type multi-scan
_exptl_absorpt_process_details
'SADABS-2014/5 (Bruker,2014/5) was used for absorption correction. wR2(int) was 0.1213 before and 0.0616 after correction. The Ratio of minimum to maximum transmission is 0.4840. The \l/2 correction factor is 0.00150.'
_exptl_crystal_colour pink
_exptl_crystal_colour_primary pink
_exptl_crystal_density_diffrn 1.091
_exptl_crystal_description block
_exptl_crystal_F_000 2322
_exptl_crystal_size_max 0.24
_exptl_crystal_size_mid 0.23
_exptl_crystal_size_min 0.21
_refine_diff_density_max 2.851
_refine_diff_density_min -0.982
_refine_diff_density_rms 0.110
_refine_ls_extinction_method none
_refine_ls_goodness_of_fit_ref 1.007
_refine_ls_hydrogen_treatment constr
_refine_ls_matrix_type full
_refine_ls_number_parameters 1258
_refine_ls_number_reflns 31261
_refine_ls_number_restraints 659
_refine_ls_restrained_S_all 1.004
_refine_ls_R_factor_all 0.1425
_refine_ls_R_factor_gt 0.0641
_refine_ls_shift/su_max 0.001
_refine_ls_shift/su_mean 0.000
_refine_ls_structure_factor_coef Fsqd
_refine_ls_weighting_details 'w=1/[\s^2^(Fo^2^)+(0.0704P)^2^+5.4840P] where P=(Fo^2^+2Fc^2^)/3'
_refine_ls_weighting_scheme calc
_refine_ls_wR_factor_gt 0.1405
_refine_ls_wR_factor_ref 0.1763
_reflns_Friedel_coverage 0.000
_reflns_number_gt 15560
_reflns_number_total 31261
_reflns_threshold_expression 'I > 2\s(I)'
_cod_data_source_file d1dt03384k2.cif
_cod_data_source_block 1f
_cod_database_code 7709357
_shelx_shelxl_version_number 2018/3
_shelx_space_group_comment
;
The symmetry employed for this shelxl refinement is uniquely defined
by the following loop, which should always be used as a source of
symmetry information in preference to the above space-group names.
They are only intended as comments.
;
_shelx_estimated_absorpt_t_max 0.689
_shelx_estimated_absorpt_t_min 0.656
_olex2_refinement_description
;
1. Fixed Uiso
 At 1.2 times of:
  All C(H) groups, All C(H,H) groups, All C(H,H,H,H) groups
 At 1.5 times of:
  All C(H,H,H) groups
2. Restrained distances
 C96-C95
 1.54 with sigma of 0.01
 C95-C94 = C94-C93
 1.54 with sigma of 0.01
 C90-C89 = C91-C90 = C92-C91
 1.54 with sigma of 0.01
 C96-C95 = C95-C94 = C94-C93
 1.54 with sigma of 0.01
 C86-C85 = C87A-C86 = C87-C86 = C88-C87 = C88A-C87A
 1.54 with sigma of 0.01
 C93-O7
 1.43 with sigma of 0.01
 O7-C96
 1.43 with sigma of 0.01
 C94-C93 = C95-C94 = C96-C95
 1.54 with sigma of 0.01
 O5-C85 = O5-C88A = O5-C88
 1.54 with sigma of 0.01
 C92-C91 = C91-C90 = C90-C89
 1.54 with sigma of 0.01
 O6-C89 = O6-C92
 1.43 with sigma of 0.01
 C41A-C40A = C42A-C40A = C41-C40 = C42-C40
 1.54 with sigma of 0.01
 C82-C81 = C83A-C82 = C83-C82 = C84-C83A = C84-C83
 1.54 with sigma of 0.01
 C41-C42 = C42A-C41A
 2.52 with sigma of 0.01
 C40A-C36 \\sim C40-C36
 with sigma of 0.02
 C36-C42 \\sim C36-C42A
 with sigma of 0.02
 C10-C15 \\sim C10-C15A
 with sigma of 0.02
 C13-C14 \\sim C13A-C14A
 with sigma of 0.02
 C14-C15 \\sim C14A-C15A
 with sigma of 0.02
 C15-C19 \\sim C15A-C19A
 with sigma of 0.02
 C19-C20 \\sim C19A-C20A
 with sigma of 0.02
 C19-C21 \\sim C19A-C21A
 with sigma of 0.02
 C10-C14 \\sim C10-C14A
 with sigma of 0.04
 C10-C19 \\sim C10-C19A
 with sigma of 0.04
 C11-C13 \\sim C11-C13A
 with sigma of 0.04
 C13-C15 \\sim C13A-C15A
 with sigma of 0.04
 C14-C19 \\sim C14A-C19A
 with sigma of 0.04
 C15-C20 \\sim C15A-C20A
 with sigma of 0.04
 C15-C21 \\sim C15A-C21A
 with sigma of 0.04
 C20-C21 \\sim C20A-C21A
 with sigma of 0.04
 C96-C94 \\sim C93-C95
 with sigma of 0.02
 C90-C92 \\sim C89-C91
 with sigma of 0.02
 C86-C88 \\sim C87-C85
 with sigma of 0.02
 C86-C88A \\sim C87A-C85
 with sigma of 0.02
 O5-C86 \\sim O5-C87
 with sigma of 0.02
 C85-C88 \\sim C85-C88A
 with sigma of 0.02
 C86-C88 \\sim C86-C88A
 with sigma of 0.02
 C40A-C41A \\sim C40-C41
 with sigma of 0.02
 C81-C83A \\sim C84-C82
 with sigma of 0.02
 C81-C83 \\sim C84-C82
 with sigma of 0.02
3. Rigid bond restraints
 C11, C12
 with sigma for 1-2 distances of 0.001 and sigma for 1-3 distances of 0.002
 C5, C6, C57, C59
 with sigma for 1-2 distances of 0.001 and sigma for 1-3 distances of 0.002
4. Uiso/Uaniso restraints and constraints
C13 \\sim C14 \\sim C15 \\sim C19 \\sim C20 \\sim C21 \\sim C12 \\sim C13A
\\sim C14A \\sim C15A \\sim C19A \\sim C21A \\sim C20A \\sim C35 \\sim C36
\\sim C40 \\sim C41 \\sim C41A \\sim C40A \\sim C42A \\sim C42 \\sim C54 \\sim
C55 \\sim C56 \\sim C60 \\sim C61 \\sim C62: within 2A with sigma of 0.01 and
sigma for terminal atoms of 0.02
O5 \\sim C85 \\sim C86 \\sim C87A \\sim C87 \\sim C88A \\sim C88 \\sim O6 \\sim
C89 \\sim C90 \\sim C92 \\sim C91 \\sim O7 \\sim C95 \\sim C94 \\sim C93 \\sim
C96 \\sim O4 \\sim C81 \\sim C84 \\sim C83 \\sim C82 \\sim C83A: within 2A with
sigma of 0.01 and sigma for terminal atoms of 0.02
5. Rigid body (RIGU) restrains
 C36, C40A, C41A, C42A
 with sigma for 1-2 distances of 0.001 and sigma for 1-3 distances of 0.002
 C11, C10, C12, C13A, C14A, C15A, C19A, C20A, C21A
 with sigma for 1-2 distances of 0.001 and sigma for 1-3 distances of 0.002
 C10, C11, C13, C14, C15, C19, C21, C20
 with sigma for 1-2 distances of 0.001 and sigma for 1-3 distances of 0.002
 C36, C40, C41, C42
 with sigma for 1-2 distances of 0.001 and sigma for 1-3 distances of 0.002
6. Others
 Sof(C41A)=Sof(H41D)=Sof(H41E)=Sof(H41F)=Sof(C40A)=Sof(H40A)=Sof(C42A)=
 Sof(H42A)=Sof(H42B)=Sof(H42C)=Sof(H84C)=Sof(H84D)=Sof(H86C)=Sof(H86D)=
 Sof(H82C)=Sof(H82D)=Sof(C87A)=Sof(H87A)=Sof(H87B)=Sof(C83A)=Sof(H83C)=
 Sof(H83D)=Sof(C88A)=Sof(H88A)=Sof(H88B)=1-FVAR(1)
 Sof(C40)=Sof(H40)=Sof(C41)=Sof(H41A)=Sof(H41B)=Sof(H41C)=Sof(C42)=Sof(H42D)=
 Sof(H42E)=Sof(H42F)=Sof(H84A)=Sof(H84B)=Sof(C83)=Sof(H83A)=Sof(H83B)=Sof(H86A)=
 Sof(H86B)=Sof(H82A)=Sof(H82B)=Sof(C87)=Sof(H87C)=Sof(H87D)=Sof(C88)=Sof(H88C)=
 Sof(H88D)=FVAR(1)
 Sof(H12A)=Sof(C13A)=Sof(H13A)=Sof(C14A)=Sof(H14A)=Sof(C15A)=Sof(C19A)=
 Sof(H19A)=Sof(C21A)=Sof(H21D)=Sof(H21E)=Sof(H21F)=Sof(C20A)=Sof(H20D)=
 Sof(H20E)=Sof(H20F)=1-FVAR(2)
 Sof(C13)=Sof(H13)=Sof(C14)=Sof(H14)=Sof(C15)=Sof(C19)=Sof(H19)=Sof(C20)=
 Sof(H20A)=Sof(H20B)=Sof(H20C)=Sof(C21)=Sof(H21A)=Sof(H21B)=Sof(H21C)=Sof(H12)=
 FVAR(2)
7.a Riding coordinates:
 C21(H21A,H21B,H21C), C41(H41A,H41B,H41C), C42A(H42A,H42B,H42C)
7.b Ternary CH refined with riding coordinates:
 C16(H16), C19(H19), C37(H37), C40(H40), C57(H57), C60(H60), C40A(H40A),
 C19A(H19A)
7.c Secondary CH2 refined with riding coordinates:
 C81(H81A,H81B), C95(H95A,H95B), C94(H94A,H94B), C89(H89A,H89B), C90(H90A,
 H90B), C85(H85A,H85B), C93(H93A,H93B), C84(H84A,H84B), C84(H84C,H84D),
 C92(H92A,H92B), C83(H83A,H83B), C86(H86C,H86D), C86(H86A,H86B), C82(H82A,H82B),
  C82(H82C,H82D), C96(H96A,H96B), C91(H91A,H91B), C87A(H87A,H87B), C87(H87C,
 H87D), C83A(H83C,H83D), C88A(H88A,H88B), C88(H88C,H88D)
7.d Aromatic/amide H refined with riding coordinates:
 C2(H2), C4(H4), C5(H5), C6(H6), C7(H7), C13(H13), C14(H14), C23(H23),
 C25(H25), C26(H26), C27(H27), C28(H28), C33(H33), C34(H34), C35(H35), C44(H44),
  C46(H46), C47(H47), C48(H48), C49(H49), C53(H53), C54(H54), C55(H55),
 C12(H12), C12(H12A), C13A(H13A), C14A(H14A)
7.e Idealised Me refined as rotating group:
 C17(H17A,H17B,H17C), C18(H18A,H18B,H18C), C20(H20A,H20B,H20C), C38(H38A,H38B,
 H38C), C39(H39A,H39B,H39C), C58(H58A,H58B,H58C), C59(H59A,H59B,H59C), C61(H61A,
 H61B,H61C), C62(H62A,H62B,H62C), C63(H63A,H63B,H63C), C64(H64A,H64B,H64C),
 C65(H65A,H65B,H65C), C66(H66A,H66B,H66C), C67(H67A,H67B,H67C), C68(H68A,H68B,
 H68C), C69(H69A,H69B,H69C), C70(H70A,H70B,H70C), C71(H71A,H71B,H71C), C72(H72A,
 H72B,H72C), C73(H73A,H73B,H73C), C74(H74A,H74B,H74C), C75(H75A,H75B,H75C),
 C76(H76A,H76B,H76C), C77(H77A,H77B,H77C), C78(H78A,H78B,H78C), C79(H79A,H79B,
 H79C), C80(H80A,H80B,H80C), C41A(H41D,H41E,H41F), C42(H42D,H42E,H42F),
 C21A(H21D,H21E,H21F), C20A(H20D,H20E,H20F)
;
_platon_squeeze_void_probe_radius 1.20
_olex2_submission_special_instructions 'No special instructions were received'

loop_
_space_group_symop_operation_xyz
'x, y, z'
'-x, -y, -z'

loop_
_atom_site_label
_atom_site_type_symbol
_atom_site_fract_x
_atom_site_fract_y
_atom_site_fract_z
_atom_site_U_iso_or_equiv
_atom_site_adp_type
_atom_site_occupancy
_atom_site_site_symmetry_order
_atom_site_calc_flag
_atom_site_refinement_flags_posn
_atom_site_refinement_flags_adp
_atom_site_refinement_flags_occupancy
_atom_site_disorder_assembly
_atom_site_disorder_group
Er1 Er 0.20835(2) 0.38542(2) 0.31649(2) 0.05947(11) Uani 1 1 d . . . . .
Er2 Er 0.44392(2) 0.31375(2) 0.31612(2) 0.05520(11) Uani 1 1 d . . . . .
Er3 Er 0.28736(2) 0.54133(2) 0.31929(2) 0.05254(11) Uani 1 1 d . . . . .
Cl1 Cl 0.32111(10) 0.37509(10) 0.40065(8) 0.0541(4) Uani 1 1 d . . . . .
Si1 Si 0.14410(14) 0.35049(16) 0.46901(13) 0.0806(7) Uani 1 1 d . . . . .
Si2 Si 0.17584(17) 0.22165(17) 0.41669(15) 0.0908(8) Uani 1 1 d . . . . .
Si3 Si 0.50642(15) 0.16459(14) 0.46748(12) 0.0770(7) Uani 1 1 d . . . . .
Si4 Si 0.61775(14) 0.22789(16) 0.41463(13) 0.0794(7) Uani 1 1 d . . . . .
Si5 Si 0.33903(14) 0.51916(15) 0.47089(12) 0.0695(6) Uani 1 1 d . . . . .
Si6 Si 0.18114(14) 0.65698(15) 0.41764(13) 0.0773(7) Uani 1 1 d . . . . .
O1 O 0.3287(3) 0.3259(3) 0.2886(2) 0.0633(13) Uani 1 1 d . . . . .
O2 O 0.3941(3) 0.4468(3) 0.2920(2) 0.0571(12) Uani 1 1 d . . . . .
O3 O 0.2073(3) 0.5066(3) 0.2891(2) 0.0604(13) Uani 1 1 d . . . . .
N1 N 0.2122(4) 0.3337(4) 0.2363(3) 0.0732(19) Uani 1 1 d . . . . .
N2 N 0.4227(4) 0.2580(4) 0.2362(3) 0.0645(17) Uani 1 1 d . . . . .
N3 N 0.5092(3) 0.3696(4) 0.2344(3) 0.0599(16) Uani 1 1 d . . . . .
N4 N 0.3816(3) 0.5706(4) 0.2419(3) 0.0584(15) Uani 1 1 d . . . . .
N5 N 0.1909(4) 0.6518(4) 0.2362(3) 0.0632(16) Uani 1 1 d . . . . .
N6 N 0.1073(4) 0.5243(4) 0.2371(3) 0.0702(18) Uani 1 1 d . . . . .
N7 N 0.1727(4) 0.3130(4) 0.4052(3) 0.0677(17) Uani 1 1 d . . . . .
N8 N 0.5309(3) 0.2301(3) 0.4041(3) 0.0631(16) Uani 1 1 d . . . . .
N9 N 0.2650(3) 0.5785(3) 0.4067(3) 0.0600(16) Uani 1 1 d . . . . .
C00P C 0.1451(5) 0.5576(5) 0.2452(4) 0.064(2) Uani 1 1 d . . . . .
C1 C 0.2846(6) 0.2899(5) 0.2163(4) 0.071(2) Uani 1 1 d . . . . .
C2 C 0.2791(7) 0.2559(6) 0.1724(5) 0.093(3) Uani 1 1 d . . . . .
H2 H 0.318868 0.223783 0.152726 0.112 Uiso 1 1 calc R . . . .
C3 C 0.1994(7) 0.2811(6) 0.1644(5) 0.097(3) Uani 1 1 d . . . . .
C4 C 0.1584(9) 0.2659(8) 0.1228(7) 0.136(5) Uani 1 1 d . . . . .
H4 H 0.183935 0.235502 0.096114 0.163 Uiso 1 1 calc R . . . .
C5 C 0.0824(12) 0.2983(10) 0.1256(8) 0.159(7) Uani 1 1 d . U . . .
H5 H 0.054152 0.289523 0.100240 0.191 Uiso 1 1 calc R . . . .
C6 C 0.0431(8) 0.3448(9) 0.1648(7) 0.142(5) Uani 1 1 d . U . . .
H6 H -0.010161 0.365755 0.164635 0.170 Uiso 1 1 calc R . . . .
C7 C 0.0807(6) 0.3609(7) 0.2038(6) 0.109(4) Uani 1 1 d . . . . .
H7 H 0.054126 0.392028 0.229748 0.131 Uiso 1 1 calc R . . . .
C8 C 0.1604(6) 0.3278(6) 0.2021(4) 0.083(3) Uani 1 1 d . . . . .
C9 C 0.3490(5) 0.2900(5) 0.2440(4) 0.063(2) Uani 1 1 d . . . . .
C10 C 0.4537(6) 0.2174(5) 0.1898(5) 0.087(2) Uani 1 1 d D U . . .
C11 C 0.4562(5) 0.2612(5) 0.1218(4) 0.080(2) Uani 1 1 d D U . . .
C13 C 0.538(2) 0.1380(15) 0.1005(13) 0.113(5) Uani 0.357(12) 1 d D U P A 1
H13 H 0.566770 0.113449 0.070650 0.136 Uiso 0.357(12) 1 calc R . P A 1
C14 C 0.548(2) 0.0944(15) 0.1683(13) 0.114(5) Uani 0.357(12) 1 d D U P A 1
H14 H 0.580424 0.038474 0.184583 0.136 Uiso 0.357(12) 1 calc R . P A 1
C15 C 0.5084(17) 0.1317(10) 0.2142(11) 0.112(4) Uani 0.357(12) 1 d D U P A 1
C16 C 0.4259(5) 0.3527(6) 0.0925(5) 0.085(3) Uani 1 1 d . . . . .
H16 H 0.422437 0.369170 0.130941 0.102 Uiso 1 1 calc R . . . .
C17 C 0.3447(6) 0.3985(7) 0.0577(6) 0.137(4) Uani 1 1 d . . . . .
H17A H 0.344178 0.379895 0.022540 0.205 Uiso 1 1 calc GR . . . .
H17B H 0.328644 0.455817 0.038397 0.205 Uiso 1 1 calc GR . . . .
H17C H 0.309869 0.388602 0.090078 0.205 Uiso 1 1 calc GR . . . .
C18 C 0.4771(5) 0.3812(6) 0.0459(5) 0.099(3) Uani 1 1 d . . . . .
H18A H 0.527344 0.355475 0.069126 0.149 Uiso 1 1 calc GR . . . .
H18B H 0.455007 0.439257 0.031741 0.149 Uiso 1 1 calc GR . . . .
H18C H 0.481718 0.367000 0.006986 0.149 Uiso 1 1 calc GR . . . .
C19 C 0.5271(18) 0.0827(14) 0.2867(12) 0.117(5) Uani 0.357(12) 1 d D U P A 1
H19 H 0.515189 0.121179 0.309030 0.140 Uiso 0.357(12) 1 calc R . P A 1
C20 C 0.6143(19) 0.0206(19) 0.3067(16) 0.142(8) Uani 0.357(12) 1 d D U P A 1
H20A H 0.619730 -0.031740 0.335936 0.213 Uiso 0.357(12) 1 calc GR . P A 1
H20B H 0.637050 0.038855 0.329787 0.213 Uiso 0.357(12) 1 calc GR . P A 1
H20C H 0.639816 0.016244 0.266693 0.213 Uiso 0.357(12) 1 calc GR . P A 1
C21 C 0.480(2) 0.042(2) 0.3160(18) 0.135(7) Uani 0.357(12) 1 d D U P A 1
H21A H 0.428722 0.081595 0.319190 0.203 Uiso 0.357(12) 1 d R . P A 1
H21B H 0.504952 0.005815 0.360530 0.203 Uiso 0.357(12) 1 d R . P A 1
H21C H 0.476082 0.010595 0.292760 0.203 Uiso 0.357(12) 1 d R . P A 1
C22 C 0.4876(4) 0.4513(5) 0.2175(4) 0.0570(19) Uani 1 1 d . . . . .
C23 C 0.5372(5) 0.4735(6) 0.1757(4) 0.076(2) Uani 1 1 d . . . . .
H23 H 0.534845 0.524531 0.158688 0.092 Uiso 1 1 calc R . . . .
C24 C 0.5922(5) 0.4032(6) 0.1640(4) 0.074(2) Uani 1 1 d . . . . .
C25 C 0.6565(6) 0.3860(7) 0.1248(5) 0.095(3) Uani 1 1 d . . . . .
H25 H 0.670290 0.426144 0.099869 0.114 Uiso 1 1 calc R . . . .
C26 C 0.6967(6) 0.3103(10) 0.1247(6) 0.115(4) Uani 1 1 d . . . . .
H26 H 0.738972 0.298371 0.099358 0.138 Uiso 1 1 calc R . . . .
C27 C 0.6775(6) 0.2487(8) 0.1613(6) 0.103(3) Uani 1 1 d . . . . .
H27 H 0.707194 0.196689 0.160471 0.123 Uiso 1 1 calc R . . . .
C28 C 0.6148(5) 0.2649(6) 0.1985(5) 0.092(3) Uani 1 1 d . . . . .
H28 H 0.600776 0.224626 0.222006 0.110 Uiso 1 1 calc R . . . .
C29 C 0.5731(5) 0.3413(6) 0.2005(4) 0.073(2) Uani 1 1 d . . . . .
C30 C 0.4212(4) 0.4947(5) 0.2477(4) 0.0559(19) Uani 1 1 d . . . . .
C31 C 0.4001(5) 0.6318(5) 0.1948(4) 0.070(2) Uani 1 1 d . . . . .
C32 C 0.3739(5) 0.6657(5) 0.1270(4) 0.068(2) Uani 1 1 d . . . . .
C33 C 0.3951(6) 0.7211(5) 0.0830(4) 0.086(3) Uani 1 1 d . . . . .
H33 H 0.377973 0.744184 0.037419 0.103 Uiso 1 1 calc R . . . .
C34 C 0.4413(6) 0.7433(6) 0.1054(5) 0.100(3) Uani 1 1 d . . . . .
H34 H 0.458293 0.778158 0.074892 0.120 Uiso 1 1 calc R . . . .
C35 C 0.4618(8) 0.7136(7) 0.1725(5) 0.126(3) Uani 1 1 d . U . . .
H35 H 0.490421 0.730945 0.188014 0.151 Uiso 1 1 calc R . . . .
C36 C 0.4409(7) 0.6578(7) 0.2188(5) 0.119(3) Uani 1 1 d D U . . .
C37 C 0.3208(5) 0.6465(5) 0.1012(4) 0.078(2) Uani 1 1 d . . . . .
H37 H 0.298486 0.621878 0.140296 0.093 Uiso 1 1 calc R . . . .
C38 C 0.3630(6) 0.5848(6) 0.0675(5) 0.102(3) Uani 1 1 d . . . . .
H38A H 0.387963 0.605944 0.030384 0.153 Uiso 1 1 calc GR . . . .
H38B H 0.326554 0.574922 0.051121 0.153 Uiso 1 1 calc GR . . . .
H38C H 0.400948 0.534767 0.099766 0.153 Uiso 1 1 calc GR . . . .
C39 C 0.2535(6) 0.7208(6) 0.0512(5) 0.110(3) Uani 1 1 d . . . . .
H39A H 0.225339 0.760458 0.071543 0.165 Uiso 1 1 calc GR . . . .
H39B H 0.219811 0.704159 0.039905 0.165 Uiso 1 1 calc GR . . . .
H39C H 0.273395 0.744328 0.010980 0.165 Uiso 1 1 calc GR . . . .
C40 C 0.4870(12) 0.6015(15) 0.2891(9) 0.129(5) Uani 0.449(13) 1 d D U P B 1
H40 H 0.476939 0.554756 0.308566 0.154 Uiso 0.449(13) 1 calc R . P B 1
C41 C 0.4529(16) 0.6556(19) 0.3310(14) 0.151(6) Uani 0.449(13) 1 d D U P B 1
H41A H 0.494705 0.650367 0.354915 0.226 Uiso 0.449(13) 1 d R . P B 1
H41B H 0.424855 0.631997 0.362625 0.226 Uiso 0.449(13) 1 d R . P B 1
H41C H 0.418905 0.712177 0.306245 0.226 Uiso 0.449(13) 1 d R . P B 1
C43 C 0.1335(5) 0.6407(5) 0.2169(4) 0.065(2) Uani 1 1 d . . . . .
C44 C 0.0760(5) 0.7141(5) 0.1744(4) 0.081(3) Uani 1 1 d . . . . .
H44 H 0.031592 0.722246 0.154529 0.097 Uiso 1 1 calc R . . . .
C45 C 0.0973(6) 0.7740(5) 0.1668(5) 0.082(3) Uani 1 1 d . . . . .
C46 C 0.0649(7) 0.8571(6) 0.1289(6) 0.120(4) Uani 1 1 d . . . . .
H46 H 0.017945 0.884715 0.102912 0.144 Uiso 1 1 calc R . . . .
C47 C 0.1044(9) 0.8972(7) 0.1312(7) 0.139(5) Uani 1 1 d . . . . .
H47 H 0.083426 0.953074 0.107108 0.167 Uiso 1 1 calc R . . . .
C48 C 0.1747(8) 0.8556(6) 0.1687(6) 0.113(4) Uani 1 1 d . . . . .
H48 H 0.200050 0.884483 0.168701 0.135 Uiso 1 1 calc R . . . .
C49 C 0.2087(6) 0.7741(6) 0.2059(5) 0.091(3) Uani 1 1 d . . . . .
H49 H 0.256433 0.746956 0.230676 0.109 Uiso 1 1 calc R . . . .
C50 C 0.1684(5) 0.7337(5) 0.2048(4) 0.071(2) Uani 1 1 d . . . . .
C51 C 0.0359(6) 0.5732(6) 0.1921(5) 0.089(3) Uani 1 1 d . . . . .
C52 C 0.0415(6) 0.5751(6) 0.1253(5) 0.093(3) Uani 1 1 d . . . . .
C53 C -0.0270(7) 0.6219(8) 0.0830(6) 0.130(4) Uani 1 1 d . . . . .
H53 H -0.025587 0.626756 0.037996 0.156 Uiso 1 1 calc R . . . .
C54 C -0.0969(7) 0.6612(9) 0.1066(7) 0.158(5) Uani 1 1 d . U . . .
H54 H -0.142288 0.690214 0.078206 0.190 Uiso 1 1 calc R . . . .
C55 C -0.0992(6) 0.6573(8) 0.1711(6) 0.146(4) Uani 1 1 d . U . . .
H55 H -0.146547 0.685493 0.185899 0.175 Uiso 1 1 calc R . . . .
C56 C -0.0332(6) 0.6127(8) 0.2160(6) 0.119(3) Uani 1 1 d . U . . .
C57 C 0.1160(6) 0.5331(6) 0.0975(4) 0.095(3) Uani 1 1 d . U . . .
H57 H 0.151185 0.487081 0.136214 0.115 Uiso 1 1 calc R . . . .
C58 C 0.1109(7) 0.4972(7) 0.0482(5) 0.132(4) Uani 1 1 d . . . . .
H58A H 0.087349 0.462802 0.068285 0.198 Uiso 1 1 calc GR . . . .
H58B H 0.161904 0.465666 0.037580 0.198 Uiso 1 1 calc GR . . . .
H58C H 0.080344 0.540465 0.007541 0.198 Uiso 1 1 calc GR . . . .
C59 C 0.1533(6) 0.5868(7) 0.0671(6) 0.127(4) Uani 1 1 d . U . . .
H59A H 0.119144 0.634954 0.030780 0.190 Uiso 1 1 calc GR . . . .
H59B H 0.200791 0.557782 0.050087 0.190 Uiso 1 1 calc GR . . . .
H59C H 0.163814 0.601875 0.101096 0.190 Uiso 1 1 calc GR . . . .
C60 C -0.0399(6) 0.6137(9) 0.2868(6) 0.132(4) Uani 1 1 d . U . . .
H60 H 0.012457 0.593323 0.305606 0.158 Uiso 1 1 calc R . . . .
C61 C -0.0658(8) 0.5543(10) 0.3281(7) 0.177(6) Uani 1 1 d . U . . .
H61A H -0.117572 0.572620 0.311991 0.266 Uiso 1 1 calc GR . . . .
H61B H -0.064562 0.549238 0.374411 0.266 Uiso 1 1 calc GR . . . .
H61C H -0.032152 0.502341 0.324899 0.266 Uiso 1 1 calc GR . . . .
C62 C -0.0903(8) 0.6981(9) 0.2926(7) 0.172(6) Uani 1 1 d . U . . .
H62A H -0.073706 0.736076 0.263183 0.259 Uiso 1 1 calc GR . . . .
H62B H -0.084969 0.693085 0.338396 0.259 Uiso 1 1 calc GR . . . .
H62C H -0.143460 0.717372 0.279749 0.259 Uiso 1 1 calc GR . . . .
C63 C 0.1247(5) 0.4601(5) 0.4364(5) 0.094(3) Uani 1 1 d . . . . .
H63A H 0.172910 0.461578 0.432178 0.140 Uiso 1 1 calc GR . . . .
H63B H 0.095854 0.485226 0.467435 0.140 Uiso 1 1 calc GR . . . .
H63C H 0.095599 0.489211 0.392962 0.140 Uiso 1 1 calc GR . . . .
C64 C 0.2183(6) 0.2956(6) 0.5431(5) 0.100(3) Uani 1 1 d . . . . .
H64A H 0.268086 0.286359 0.527164 0.150 Uiso 1 1 calc GR . . . .
H64B H 0.219967 0.244336 0.569863 0.150 Uiso 1 1 calc GR . . . .
H64C H 0.204937 0.328173 0.570181 0.150 Uiso 1 1 calc GR . . . .
C65 C 0.0503(5) 0.3526(7) 0.5006(5) 0.115(4) Uani 1 1 d . . . . .
H65A H 0.011162 0.383182 0.463375 0.172 Uiso 1 1 calc GR . . . .
H65B H 0.034574 0.377894 0.533465 0.172 Uiso 1 1 calc GR . . . .
H65C H 0.057663 0.297936 0.521047 0.172 Uiso 1 1 calc GR . . . .
C66 C 0.2036(7) 0.1454(6) 0.5065(5) 0.131(4) Uani 1 1 d . . . . .
H66A H 0.253776 0.133205 0.521398 0.197 Uiso 1 1 calc GR . . . .
H66B H 0.204643 0.096369 0.508509 0.197 Uiso 1 1 calc GR . . . .
H66C H 0.166431 0.167885 0.535228 0.197 Uiso 1 1 calc GR . . . .
C67 C 0.0814(6) 0.2363(7) 0.3909(6) 0.138(5) Uani 1 1 d . . . . .
H67A H 0.047084 0.245349 0.425493 0.207 Uiso 1 1 calc GR . . . .
H67B H 0.088776 0.188562 0.384528 0.207 Uiso 1 1 calc GR . . . .
H67C H 0.059501 0.282626 0.349366 0.207 Uiso 1 1 calc GR . . . .
C68 C 0.2461(6) 0.1658(6) 0.3677(5) 0.103(3) Uani 1 1 d . . . . .
H68A H 0.227196 0.192912 0.320748 0.154 Uiso 1 1 calc GR . . . .
H68B H 0.253323 0.111234 0.383669 0.154 Uiso 1 1 calc GR . . . .
H68C H 0.294572 0.164288 0.373068 0.154 Uiso 1 1 calc GR . . . .
C69 C 0.4228(5) 0.1627(5) 0.4347(5) 0.093(3) Uani 1 1 d . . . . .
H69A H 0.375459 0.208826 0.435780 0.139 Uiso 1 1 calc GR . . . .
H69B H 0.421165 0.113400 0.462481 0.139 Uiso 1 1 calc GR . . . .
H69C H 0.429080 0.164985 0.388995 0.139 Uiso 1 1 calc GR . . . .
C70 C 0.4731(6) 0.1952(6) 0.5422(4) 0.101(3) Uani 1 1 d . . . . .
H70A H 0.436620 0.252212 0.526847 0.151 Uiso 1 1 calc GR . . . .
H70B H 0.516577 0.184829 0.567588 0.151 Uiso 1 1 calc GR . . . .
H70C H 0.448851 0.164219 0.570323 0.151 Uiso 1 1 calc GR . . . .
C71 C 0.5855(6) 0.0569(5) 0.4980(5) 0.108(3) Uani 1 1 d . . . . .
H71A H 0.566832 0.022310 0.529735 0.162 Uiso 1 1 calc GR . . . .
H71B H 0.628115 0.053219 0.519547 0.162 Uiso 1 1 calc GR . . . .
H71C H 0.602369 0.039955 0.460285 0.162 Uiso 1 1 calc GR . . . .
C72 C 0.6464(6) 0.2040(7) 0.5041(5) 0.121(4) Uani 1 1 d . . . . .
H72A H 0.608642 0.245869 0.519013 0.182 Uiso 1 1 calc GR . . . .
H72B H 0.695895 0.201348 0.506763 0.182 Uiso 1 1 calc GR . . . .
H72C H 0.649416 0.152480 0.532510 0.182 Uiso 1 1 calc GR . . . .
C73 C 0.6168(5) 0.3276(5) 0.3671(5) 0.090(3) Uani 1 1 d . . . . .
H73A H 0.617965 0.336989 0.319749 0.134 Uiso 1 1 calc GR . . . .
H73B H 0.661299 0.326359 0.382882 0.134 Uiso 1 1 calc GR . . . .
H73C H 0.570775 0.370555 0.374306 0.134 Uiso 1 1 calc GR . . . .
C74 C 0.6999(5) 0.1494(6) 0.3861(6) 0.120(4) Uani 1 1 d . . . . .
H74A H 0.701400 0.097320 0.408697 0.181 Uiso 1 1 calc GR . . . .
H74B H 0.747822 0.145564 0.396874 0.181 Uiso 1 1 calc GR . . . .
H74C H 0.691982 0.165330 0.338089 0.181 Uiso 1 1 calc GR . . . .
C75 C 0.3212(6) 0.4447(6) 0.5444(4) 0.099(3) Uani 1 1 d . . . . .
H75A H 0.294409 0.423870 0.528681 0.148 Uiso 1 1 calc GR . . . .
H75B H 0.290379 0.471228 0.573989 0.148 Uiso 1 1 calc GR . . . .
H75C H 0.369653 0.400511 0.568499 0.148 Uiso 1 1 calc GR . . . .
C76 C 0.3634(5) 0.5817(6) 0.5023(5) 0.096(3) Uani 1 1 d . . . . .
H76A H 0.369287 0.622826 0.464488 0.144 Uiso 1 1 calc GR . . . .
H76B H 0.410741 0.547044 0.531187 0.144 Uiso 1 1 calc GR . . . .
H76C H 0.322540 0.607288 0.527181 0.144 Uiso 1 1 calc GR . . . .
C77 C 0.4300(4) 0.4561(5) 0.4386(4) 0.080(2) Uani 1 1 d . . . . .
H77A H 0.424302 0.415450 0.429956 0.120 Uiso 1 1 calc GR . . . .
H77B H 0.472796 0.430064 0.471957 0.120 Uiso 1 1 calc GR . . . .
H77C H 0.439394 0.490743 0.397592 0.120 Uiso 1 1 calc GR . . . .
C78 C 0.1554(6) 0.6352(7) 0.5082(5) 0.122(4) Uani 1 1 d . . . . .
H78A H 0.149400 0.587032 0.524192 0.183 Uiso 1 1 calc GR . . . .
H78B H 0.107975 0.680536 0.510328 0.183 Uiso 1 1 calc GR . . . .
H78C H 0.195946 0.627041 0.535958 0.183 Uiso 1 1 calc GR . . . .
C79 C 0.0945(5) 0.6809(5) 0.3688(5) 0.092(3) Uani 1 1 d . . . . .
H79A H 0.098255 0.704761 0.321361 0.139 Uiso 1 1 calc GR . . . .
H79B H 0.048879 0.718507 0.381846 0.139 Uiso 1 1 calc GR . . . .
H79C H 0.091844 0.631625 0.378045 0.139 Uiso 1 1 calc GR . . . .
C80 C 0.1891(6) 0.7526(6) 0.3903(6) 0.116(4) Uani 1 1 d . . . . .
H80A H 0.229256 0.744367 0.418532 0.174 Uiso 1 1 calc GR . . . .
H80B H 0.140919 0.795967 0.394117 0.174 Uiso 1 1 calc GR . . . .
H80C H 0.201328 0.766684 0.344131 0.174 Uiso 1 1 calc GR . . . .
O4 O 0.0925(7) 0.0498(7) 0.2674(7) 0.211(4) Uani 1 1 d . U . . .
O5 O -0.0721(6) 0.1871(7) 0.2568(6) 0.208(4) Uani 1 1 d D U . . .
O6 O -0.0521(7) 0.0210(7) 0.2706(7) 0.213(4) Uani 1 1 d D U . . .
O7 O -0.0153(10) 0.1314(10) 0.1374(7) 0.264(6) Uani 1 1 d D U . . .
Li1 Li -0.015(2) 0.0922(17) 0.2366(13) 0.182(12) Uani 1 1 d . . . . .
C41A C 0.4235(13) 0.7189(12) 0.3125(10) 0.145(6) Uani 0.551(13) 1 d D U P B 2
H41D H 0.466365 0.729778 0.308991 0.217 Uiso 0.551(13) 1 calc GR . P B 2
H41E H 0.408484 0.708902 0.357822 0.217 Uiso 0.551(13) 1 calc GR . P B 2
H41F H 0.380813 0.765168 0.281600 0.217 Uiso 0.551(13) 1 calc GR . P B 2
C40A C 0.4471(11) 0.6435(11) 0.2950(8) 0.121(4) Uani 0.551(13) 1 d D U P B 2
H40A H 0.413574 0.619679 0.317395 0.146 Uiso 0.551(13) 1 calc R . P B 2
C42A C 0.5308(12) 0.5792(11) 0.3243(10) 0.152(6) Uani 0.551(13) 1 d D U P B 2
H42A H 0.535346 0.528916 0.357516 0.228 Uiso 0.551(13) 1 d R . P B 2
H42B H 0.552596 0.601476 0.343796 0.228 Uiso 0.551(13) 1 d R . P B 2
H42C H 0.557886 0.569176 0.286286 0.228 Uiso 0.551(13) 1 d R . P B 2
C42 C 0.5742(11) 0.5713(16) 0.2871(13) 0.164(7) Uani 0.449(13) 1 d D U P B 1
H42D H 0.601357 0.518348 0.321929 0.246 Uiso 0.449(13) 1 calc GR . P B 1
H42E H 0.586823 0.608620 0.294351 0.246 Uiso 0.449(13) 1 calc GR . P B 1
H42F H 0.589024 0.568014 0.243818 0.246 Uiso 0.449(13) 1 calc GR . P B 1
C81 C 0.1413(10) -0.0248(11) 0.2958(11) 0.239(6) Uani 1 1 d D U . . .
H81A H 0.139814 -0.053995 0.269144 0.287 Uiso 1 1 calc R . . . .
H81B H 0.124990 -0.046128 0.339760 0.287 Uiso 1 1 calc R . . . .
C95 C -0.0514(11) 0.1443(14) 0.0351(9) 0.298(8) Uani 1 1 d D U . . .
H95A H -0.033133 0.093899 0.027874 0.357 Uiso 1 1 calc R . . . .
H95B H -0.093309 0.187573 0.001026 0.357 Uiso 1 1 calc R . . . .
C94 C 0.0144(12) 0.1652(14) 0.0325(8) 0.289(8) Uani 1 1 d D U . . .
H94A H -0.005867 0.223676 0.017364 0.347 Uiso 1 1 calc R . . . .
H94B H 0.050901 0.145457 0.001669 0.347 Uiso 1 1 calc R . . . .
C89 C -0.1239(9) 0.0388(10) 0.2983(11) 0.255(6) Uani 1 1 d D U . . .
H89A H -0.162719 0.091578 0.268454 0.305 Uiso 1 1 calc R . . . .
H89B H -0.120094 0.042814 0.341378 0.305 Uiso 1 1 calc R . . . .
C90 C -0.1511(8) -0.0243(10) 0.3090(12) 0.273(7) Uani 1 1 d D U . . .
H90A H -0.172987 -0.036041 0.351967 0.328 Uiso 1 1 calc R . . . .
H90B H -0.188589 -0.006513 0.272772 0.328 Uiso 1 1 calc R . . . .
C85 C -0.1348(9) 0.2674(9) 0.2148(8) 0.244(6) Uani 1 1 d D U . . .
H85A H -0.164164 0.261785 0.185305 0.293 Uiso 1 1 calc R . . . .
H85B H -0.114480 0.303595 0.187643 0.293 Uiso 1 1 calc R . . . .
C93 C 0.0539(10) 0.1229(15) 0.1049(10) 0.272(7) Uani 1 1 d D U . . .
H93A H 0.092242 0.066421 0.115083 0.326 Uiso 1 1 calc R . . . .
H93B H 0.076447 0.151951 0.114749 0.326 Uiso 1 1 calc R . . . .
C84 C 0.1314(10) 0.0894(10) 0.2761(12) 0.251(6) Uani 1 1 d D U . . .
H84A H 0.129117 0.088745 0.321737 0.301 Uiso 0.449(13) 1 calc R . P B 1
H84B H 0.108543 0.145587 0.244549 0.301 Uiso 0.449(13) 1 calc R . P B 1
H84C H 0.100242 0.123972 0.300711 0.301 Uiso 0.551(13) 1 calc R . P B 2
H84D H 0.135698 0.124527 0.231862 0.301 Uiso 0.551(13) 1 calc R . P B 2
C92 C -0.0229(9) -0.0600(9) 0.2751(12) 0.251(6) Uani 1 1 d D U . . .
H92A H 0.027218 -0.093102 0.300865 0.301 Uiso 1 1 calc R . . . .
H92B H -0.015621 -0.061162 0.229984 0.301 Uiso 1 1 calc R . . . .
C83 C 0.2154(13) 0.0414(12) 0.262(2) 0.250(7) Uani 0.449(13) 1 d D U P B 1
H83A H 0.250508 0.053628 0.278583 0.300 Uiso 0.449(13) 1 calc R . P B 1
H83B H 0.220688 0.049290 0.214815 0.300 Uiso 0.449(13) 1 calc R . P B 1
C86 C -0.1842(8) 0.2987(10) 0.2669(9) 0.253(6) Uani 1 1 d D U . . .
H86C H -0.234696 0.302349 0.264446 0.304 Uiso 0.551(13) 1 calc R . P B 2
H86D H -0.190572 0.351636 0.261213 0.304 Uiso 0.551(13) 1 calc R . P B 2
H86A H -0.215627 0.271937 0.286026 0.304 Uiso 0.449(13) 1 calc R . P B 1
H86B H -0.217135 0.357249 0.248144 0.304 Uiso 0.449(13) 1 calc R . P B 1
C82 C 0.2251(9) -0.0439(9) 0.3056(11) 0.263(6) Uani 1 1 d D U . . .
H82A H 0.260601 -0.084894 0.288081 0.316 Uiso 0.449(13) 1 calc R . P B 1
H82B H 0.241381 -0.060423 0.352604 0.316 Uiso 0.449(13) 1 calc R . P B 1
H82C H 0.252513 -0.091826 0.345797 0.316 Uiso 0.551(13) 1 calc R . P B 2
H82D H 0.252854 -0.051062 0.266617 0.316 Uiso 0.551(13) 1 calc R . P B 2
C96 C -0.0779(11) 0.1355(15) 0.1065(10) 0.296(8) Uani 1 1 d D U . . .
H96A H -0.126439 0.182270 0.106005 0.355 Uiso 1 1 calc R . . . .
H96B H -0.082677 0.086155 0.128231 0.355 Uiso 1 1 calc R . . . .
C91 C -0.0753(10) -0.0975(8) 0.3083(12) 0.272(6) Uani 1 1 d D U . . .
H91A H -0.082427 -0.124301 0.282076 0.326 Uiso 1 1 calc R . . . .
H91B H -0.054187 -0.136593 0.353801 0.326 Uiso 1 1 calc R . . . .
C87A C -0.1369(13) 0.2336(18) 0.3330(7) 0.240(6) Uani 0.551(13) 1 d D U P B 2
H87A H -0.147842 0.188004 0.348192 0.288 Uiso 0.551(13) 1 calc R . P B 2
H87B H -0.146204 0.255501 0.368189 0.288 Uiso 0.551(13) 1 calc R . P B 2
C87 C -0.1207(14) 0.2742(16) 0.3188(13) 0.235(7) Uani 0.449(13) 1 d D U P B 1
H87C H -0.141035 0.281674 0.360248 0.282 Uiso 0.449(13) 1 calc R . P B 1
H87D H -0.091093 0.303252 0.300775 0.282 Uiso 0.449(13) 1 calc R . P B 1
C83A C 0.2122(13) 0.0329(13) 0.313(2) 0.249(7) Uani 0.551(13) 1 d D U P B 2
H83C H 0.249501 0.050512 0.291557 0.299 Uiso 0.551(13) 1 calc R . P B 2
H83D H 0.212446 0.027101 0.360447 0.299 Uiso 0.551(13) 1 calc R . P B 2
C88A C -0.0537(11) 0.2084(16) 0.3125(12) 0.229(6) Uani 0.551(13) 1 d D U P B 2
H88A H -0.041381 0.253085 0.295369 0.275 Uiso 0.551(13) 1 calc R . P B 2
H88B H -0.014677 0.161905 0.347554 0.275 Uiso 0.551(13) 1 calc R . P B 2
C88 C -0.0733(17) 0.1834(15) 0.3289(9) 0.227(6) Uani 0.449(13) 1 d D U P B 1
H88C H -0.021571 0.159763 0.349488 0.272 Uiso 0.449(13) 1 calc R . P B 1
H88D H -0.098440 0.152352 0.356405 0.272 Uiso 0.449(13) 1 calc R . P B 1
C12 C 0.4859(7) 0.2197(6) 0.0778(5) 0.111(3) Uani 1 1 d . U . . .
H12 H 0.469804 0.247949 0.031886 0.133 Uiso 0.357(12) 1 calc R . P A 1
H12A H 0.494824 0.245611 0.034136 0.133 Uiso 0.643(12) 1 calc R . P A 2
C13A C 0.5022(12) 0.1371(9) 0.1010(8) 0.113(4) Uani 0.643(12) 1 d D U P A 2
H13A H 0.514065 0.111648 0.070090 0.136 Uiso 0.643(12) 1 calc R . P A 2
C14A C 0.5010(12) 0.0937(9) 0.1676(8) 0.114(4) Uani 0.643(12) 1 d D U P A 2
H14A H 0.519103 0.037729 0.182516 0.136 Uiso 0.643(12) 1 calc R . P A 2
C15A C 0.4722(11) 0.1340(8) 0.2129(7) 0.109(3) Uani 0.643(12) 1 d D U P A 2
C19A C 0.4665(13) 0.0885(9) 0.2835(8) 0.115(4) Uani 0.643(12) 1 d D U P A 2
H19A H 0.435080 0.128218 0.304290 0.137 Uiso 0.643(12) 1 calc R . P A 2
C21A C 0.4293(13) 0.0367(10) 0.2909(10) 0.139(5) Uani 0.643(12) 1 d D U P A 2
H21D H 0.377973 0.070306 0.268441 0.209 Uiso 0.643(12) 1 calc GR . P A 2
H21E H 0.426765 0.009459 0.338017 0.209 Uiso 0.643(12) 1 calc GR . P A 2
H21F H 0.459105 -0.003114 0.271069 0.209 Uiso 0.643(12) 1 calc GR . P A 2
C20A C 0.5478(14) 0.0323(11) 0.3247(9) 0.145(6) Uani 0.643(12) 1 d D U P A 2
H20D H 0.579068 -0.008759 0.306456 0.218 Uiso 0.643(12) 1 calc GR . P A 2
H20E H 0.541646 0.006663 0.371183 0.218 Uiso 0.643(12) 1 calc GR . P A 2
H20F H 0.572377 0.064519 0.321702 0.218 Uiso 0.643(12) 1 calc GR . P A 2

loop_
_atom_site_aniso_label
_atom_site_aniso_U_11
_atom_site_aniso_U_22
_atom_site_aniso_U_33
_atom_site_aniso_U_23
_atom_site_aniso_U_13
_atom_site_aniso_U_12
Er1 0.0611(2) 0.0609(2) 0.0568(2) -0.01411(17) 0.00233(17) -0.03437(18)
Er2 0.0561(2) 0.0527(2) 0.0506(2) -0.01718(16) 0.00176(16) -0.02197(16)
Er3 0.0527(2) 0.0528(2) 0.0502(2) -0.01794(16) 0.00892(15) -0.02526(16)
Cl1 0.0571(10) 0.0568(11) 0.0447(10) -0.0145(8) 0.0044(8) -0.0273(9)
Si1 0.0726(16) 0.0935(19) 0.0717(16) -0.0208(14) 0.0192(13) -0.0461(14)
Si2 0.101(2) 0.0870(19) 0.093(2) -0.0138(16) 0.0053(16) -0.0647(17)
Si3 0.0893(17) 0.0569(14) 0.0634(15) -0.0100(12) -0.0068(13) -0.0250(13)
Si4 0.0629(15) 0.0806(17) 0.0786(17) -0.0276(14) -0.0107(13) -0.0201(13)
Si5 0.0752(15) 0.0846(17) 0.0626(15) -0.0320(13) 0.0083(12) -0.0450(13)
Si6 0.0765(16) 0.0795(17) 0.0840(18) -0.0452(14) 0.0221(14) -0.0347(13)
O1 0.063(3) 0.080(4) 0.057(3) -0.032(3) 0.005(3) -0.036(3)
O2 0.057(3) 0.053(3) 0.054(3) -0.018(2) 0.018(2) -0.025(2)
O3 0.058(3) 0.050(3) 0.056(3) -0.006(2) -0.009(3) -0.021(2)
N1 0.079(5) 0.069(4) 0.074(5) -0.020(4) -0.008(4) -0.039(4)
N2 0.084(5) 0.064(4) 0.051(4) -0.031(3) 0.015(4) -0.034(4)
N3 0.060(4) 0.066(4) 0.047(4) -0.019(3) 0.008(3) -0.026(3)
N4 0.064(4) 0.062(4) 0.050(4) -0.015(3) 0.011(3) -0.035(3)
N5 0.061(4) 0.056(4) 0.055(4) -0.012(3) 0.005(3) -0.022(3)
N6 0.058(4) 0.074(5) 0.068(5) -0.017(4) -0.006(3) -0.028(4)
N7 0.069(4) 0.073(4) 0.074(4) -0.022(4) 0.008(3) -0.048(4)
N8 0.059(4) 0.058(4) 0.058(4) -0.020(3) -0.005(3) -0.015(3)
N9 0.058(4) 0.061(4) 0.067(4) -0.029(3) 0.011(3) -0.030(3)
C00P 0.061(5) 0.059(5) 0.053(5) -0.007(4) 0.001(4) -0.025(4)
C1 0.125(8) 0.068(5) 0.045(5) -0.022(4) 0.000(5) -0.063(6)
C2 0.134(9) 0.087(7) 0.075(6) -0.034(5) 0.011(6) -0.063(7)
C3 0.135(10) 0.094(7) 0.078(7) -0.016(6) -0.017(7) -0.072(7)
C4 0.188(14) 0.152(12) 0.113(10) -0.029(8) -0.026(10) -0.122(12)
C5 0.24(2) 0.165(14) 0.126(12) -0.027(8) -0.046(12) -0.143(15)
C6 0.135(11) 0.151(12) 0.143(12) -0.016(8) -0.050(9) -0.087(10)
C7 0.095(8) 0.117(9) 0.113(9) -0.019(7) -0.030(7) -0.058(7)
C8 0.106(8) 0.085(7) 0.061(6) -0.020(5) -0.014(5) -0.050(6)
C9 0.086(6) 0.072(5) 0.039(4) -0.023(4) 0.009(4) -0.042(5)
C10 0.120(7) 0.078(4) 0.070(4) -0.041(3) 0.015(4) -0.043(4)
C11 0.093(6) 0.079(5) 0.069(4) -0.040(3) 0.013(4) -0.033(5)
C13 0.163(8) 0.087(6) 0.088(5) -0.050(5) 0.023(6) -0.046(6)
C14 0.162(8) 0.081(5) 0.090(5) -0.046(4) 0.023(6) -0.044(6)
C15 0.160(8) 0.077(4) 0.088(4) -0.042(4) 0.023(6) -0.041(5)
C16 0.086(7) 0.092(7) 0.070(6) -0.034(5) 0.022(5) -0.036(6)
C17 0.088(8) 0.117(9) 0.168(12) -0.026(9) 0.019(8) -0.042(7)
C18 0.091(7) 0.126(8) 0.086(7) -0.041(6) 0.026(6) -0.059(6)
C19 0.163(8) 0.081(6) 0.090(5) -0.037(5) 0.022(7) -0.042(6)
C20 0.164(9) 0.112(12) 0.104(12) -0.034(11) 0.018(10) -0.037(8)
C21 0.175(10) 0.103(9) 0.107(10) -0.029(8) 0.018(10) -0.059(8)
C22 0.047(4) 0.064(5) 0.053(5) -0.015(4) 0.009(4) -0.028(4)
C23 0.064(5) 0.101(7) 0.062(5) -0.022(5) 0.015(4) -0.046(5)
C24 0.056(5) 0.102(7) 0.051(5) -0.016(5) 0.006(4) -0.037(5)
C25 0.071(6) 0.135(10) 0.076(7) -0.035(7) 0.011(5) -0.050(7)
C26 0.081(8) 0.172(13) 0.089(8) -0.073(9) 0.021(6) -0.043(9)
C27 0.079(7) 0.126(10) 0.090(8) -0.062(8) -0.002(6) -0.020(7)
C28 0.075(6) 0.122(8) 0.083(7) -0.063(6) 0.016(5) -0.033(6)
C29 0.063(5) 0.110(7) 0.051(5) -0.048(5) 0.012(4) -0.032(5)
C30 0.048(4) 0.066(5) 0.045(4) -0.013(4) 0.010(3) -0.027(4)
C31 0.081(6) 0.068(5) 0.062(5) -0.015(4) 0.019(5) -0.045(5)
C32 0.069(5) 0.070(5) 0.067(6) -0.024(5) 0.019(4) -0.037(4)
C33 0.108(7) 0.085(6) 0.061(6) -0.012(5) 0.022(5) -0.058(6)
C34 0.139(9) 0.101(8) 0.079(7) -0.023(6) 0.029(7) -0.083(7)
C35 0.208(9) 0.161(8) 0.077(6) -0.030(6) 0.024(6) -0.152(7)
C36 0.197(8) 0.161(7) 0.067(4) -0.021(5) 0.014(5) -0.152(7)
C37 0.090(6) 0.078(6) 0.049(5) -0.007(5) 0.012(5) -0.041(5)
C38 0.102(8) 0.101(8) 0.102(8) -0.022(6) -0.018(6) -0.055(6)
C39 0.093(7) 0.111(8) 0.083(7) -0.019(6) -0.008(6) -0.026(6)
C40 0.206(9) 0.172(9) 0.071(5) -0.018(6) 0.007(6) -0.156(8)
C41 0.238(12) 0.180(11) 0.078(8) -0.025(8) 0.006(9) -0.147(11)
C43 0.061(5) 0.056(5) 0.056(5) -0.011(4) -0.002(4) -0.017(4)
C44 0.073(6) 0.072(6) 0.062(5) -0.009(5) 0.002(5) -0.019(5)
C45 0.086(7) 0.050(5) 0.077(6) -0.007(5) 0.005(5) -0.019(5)
C46 0.118(9) 0.057(7) 0.123(10) -0.006(6) 0.007(7) -0.014(6)
C47 0.154(13) 0.053(7) 0.146(12) -0.007(7) 0.019(10) -0.025(8)
C48 0.139(10) 0.063(7) 0.130(10) -0.033(7) 0.032(8) -0.049(7)
C49 0.106(8) 0.064(6) 0.089(7) -0.032(5) 0.030(6) -0.031(6)
C50 0.069(6) 0.056(5) 0.068(6) -0.016(4) 0.015(5) -0.021(5)
C51 0.078(7) 0.101(7) 0.074(7) -0.004(6) -0.019(5) -0.047(6)
C52 0.085(7) 0.100(7) 0.079(7) -0.009(6) -0.010(6) -0.047(6)
C53 0.105(9) 0.157(11) 0.088(8) -0.016(8) -0.029(7) -0.046(8)
C54 0.080(6) 0.213(10) 0.106(8) -0.017(8) -0.020(7) -0.038(7)
C55 0.072(5) 0.200(8) 0.103(7) -0.023(7) -0.007(6) -0.039(6)
C56 0.061(5) 0.172(7) 0.093(6) -0.024(6) 0.001(5) -0.049(5)
C57 0.117(8) 0.101(7) 0.051(5) -0.005(5) -0.024(5) -0.049(6)
C58 0.166(12) 0.131(10) 0.089(8) -0.027(7) -0.030(8) -0.065(9)
C59 0.115(9) 0.142(10) 0.140(10) -0.061(8) 0.035(8) -0.072(7)
C60 0.074(6) 0.172(8) 0.110(7) -0.023(7) 0.009(6) -0.051(6)
C61 0.135(10) 0.220(13) 0.114(10) -0.017(9) -0.012(8) -0.067(10)
C62 0.120(9) 0.191(12) 0.151(11) -0.066(10) 0.015(8) -0.032(9)
C63 0.090(7) 0.104(7) 0.087(7) -0.043(6) 0.029(5) -0.045(6)
C64 0.111(8) 0.105(8) 0.076(6) -0.024(6) 0.010(6) -0.052(6)
C65 0.086(7) 0.137(9) 0.123(9) -0.048(8) 0.045(6) -0.062(7)
C66 0.185(12) 0.093(8) 0.100(8) -0.003(6) 0.029(8) -0.083(8)
C67 0.138(10) 0.158(11) 0.174(12) -0.061(10) 0.008(9) -0.112(9)
C68 0.127(9) 0.087(7) 0.097(7) -0.016(6) -0.004(6) -0.062(6)
C69 0.117(8) 0.070(6) 0.091(7) -0.025(5) 0.022(6) -0.050(6)
C70 0.105(8) 0.111(8) 0.068(6) -0.029(6) 0.007(6) -0.040(6)
C71 0.106(8) 0.061(6) 0.108(8) -0.004(6) -0.005(6) -0.019(5)
C72 0.126(9) 0.128(9) 0.105(8) -0.032(7) -0.033(7) -0.057(8)
C73 0.081(6) 0.098(7) 0.091(7) -0.035(6) 0.000(5) -0.040(5)
C74 0.076(7) 0.120(9) 0.150(10) -0.066(8) 0.009(7) -0.023(6)
C75 0.122(8) 0.117(8) 0.067(6) -0.029(6) 0.006(6) -0.068(7)
C76 0.098(7) 0.110(8) 0.100(7) -0.046(6) -0.009(6) -0.056(6)
C77 0.066(5) 0.097(7) 0.076(6) -0.025(5) -0.005(4) -0.041(5)
C78 0.122(9) 0.167(11) 0.103(8) -0.085(8) 0.047(7) -0.069(8)
C79 0.064(6) 0.091(7) 0.105(7) -0.035(6) 0.020(5) -0.027(5)
C80 0.122(9) 0.088(7) 0.152(10) -0.072(7) 0.041(8) -0.046(6)
O4 0.191(9) 0.130(7) 0.316(11) -0.075(8) -0.050(8) -0.069(6)
O5 0.151(7) 0.237(10) 0.225(10) -0.113(8) -0.038(7) -0.052(6)
O6 0.156(8) 0.159(8) 0.328(11) -0.101(9) 0.040(8) -0.073(7)
O7 0.247(15) 0.308(10) 0.202(10) -0.126(9) -0.007(9) -0.077(12)
Li1 0.24(3) 0.14(2) 0.115(18) -0.050(16) -0.001(19) -0.04(2)
C41A 0.256(14) 0.164(11) 0.083(10) -0.033(9) 0.014(10) -0.161(10)
C40A 0.208(9) 0.161(8) 0.071(5) -0.027(6) 0.008(6) -0.155(8)
C42A 0.213(10) 0.194(10) 0.078(9) -0.013(9) 0.006(8) -0.145(9)
C42 0.203(10) 0.220(14) 0.081(12) -0.003(11) 0.005(8) -0.148(10)
C81 0.208(10) 0.155(9) 0.337(12) -0.078(10) -0.054(10) -0.066(8)
C95 0.245(16) 0.326(12) 0.204(11) -0.083(11) -0.026(11) -0.048(13)
C94 0.265(16) 0.308(12) 0.212(11) -0.077(11) -0.019(11) -0.081(13)
C89 0.192(10) 0.176(9) 0.354(12) -0.085(10) 0.040(10) -0.068(9)
C90 0.205(10) 0.179(10) 0.372(13) -0.074(11) 0.040(10) -0.067(9)
C85 0.165(9) 0.261(12) 0.244(12) -0.103(10) -0.032(8) -0.038(8)
C93 0.265(16) 0.297(11) 0.217(11) -0.103(10) -0.018(10) -0.093(12)
C84 0.219(10) 0.155(9) 0.336(12) -0.075(9) -0.050(10) -0.054(8)
C92 0.181(10) 0.180(10) 0.357(12) -0.091(10) 0.040(10) -0.069(9)
C83 0.216(11) 0.160(10) 0.338(13) -0.079(11) -0.054(11) -0.058(9)
C86 0.173(9) 0.263(11) 0.256(12) -0.102(10) -0.027(8) -0.039(8)
C82 0.220(10) 0.169(9) 0.344(12) -0.073(10) -0.056(10) -0.051(9)
C96 0.242(16) 0.330(11) 0.206(11) -0.103(11) -0.015(10) -0.043(13)
C91 0.203(11) 0.177(10) 0.374(13) -0.074(11) 0.040(10) -0.067(8)
C87A 0.165(9) 0.254(11) 0.253(11) -0.102(10) -0.029(8) -0.047(8)
C87 0.164(10) 0.250(12) 0.252(11) -0.107(10) -0.033(8) -0.049(8)
C83A 0.219(11) 0.161(9) 0.338(13) -0.085(11) -0.058(11) -0.057(9)
C88A 0.161(9) 0.248(11) 0.247(11) -0.108(10) -0.033(8) -0.050(8)
C88 0.159(9) 0.247(11) 0.246(11) -0.109(10) -0.034(8) -0.052(8)
C12 0.163(8) 0.089(4) 0.079(4) -0.050(4) 0.025(5) -0.046(5)
C13A 0.163(8) 0.088(4) 0.086(4) -0.051(4) 0.022(6) -0.046(5)
C14A 0.162(8) 0.082(4) 0.090(4) -0.046(3) 0.022(6) -0.044(5)
C15A 0.160(8) 0.077(4) 0.086(4) -0.042(3) 0.026(6) -0.048(4)
C19A 0.161(8) 0.078(5) 0.088(5) -0.036(4) 0.025(6) -0.043(5)
C21A 0.181(11) 0.098(8) 0.122(11) -0.027(8) 0.017(9) -0.064(8)
C20A 0.166(10) 0.122(9) 0.106(8) -0.024(7) 0.014(8) -0.051(8)

loop_
_atom_type_symbol
_atom_type_description
_atom_type_scat_dispersion_real
_atom_type_scat_dispersion_imag
_atom_type_scat_source
C C 0.0033 0.0016 'International Tables Vol C Tables 4.2.6.8 and 6.1.1.4'
H H 0.0000 0.0000 'International Tables Vol C Tables 4.2.6.8 and 6.1.1.4'
Cl Cl 0.1484 0.1585 'International Tables Vol C Tables 4.2.6.8 and 6.1.1.4'
Er Er -0.2586 4.9576 'International Tables Vol C Tables 4.2.6.8 and 6.1.1.4'
Li Li -0.0003 0.0001 'International Tables Vol C Tables 4.2.6.8 and 6.1.1.4'
N N 0.0061 0.0033 'International Tables Vol C Tables 4.2.6.8 and 6.1.1.4'
O O 0.0106 0.0060 'International Tables Vol C Tables 4.2.6.8 and 6.1.1.4'
Si Si 0.0817 0.0704 'International Tables Vol C Tables 4.2.6.8 and 6.1.1.4'

loop_
_geom_angle_atom_site_label_1
_geom_angle_atom_site_label_2
_geom_angle_atom_site_label_3
_geom_angle
_geom_angle_site_symmetry_1
_geom_angle_site_symmetry_3
_geom_angle_publ_flag
O1 Er1 Cl1 67.09(13) . . ?
O1 Er1 O3 93.09(18) . . ?
O1 Er1 N1 69.3(2) . . ?
O1 Er1 N6 121.1(2) . . ?
O3 Er1 Cl1 67.44(12) . . ?
O3 Er1 N1 122.0(2) . . ?
O3 Er1 N6 53.43(19) . . ?
N1 Er1 Cl1 135.89(19) . . ?
N1 Er1 N6 88.4(2) . . ?
N6 Er1 Cl1 120.01(16) . . ?
N7 Er1 Cl1 91.23(16) . . ?
N7 Er1 O1 118.3(2) . . ?
N7 Er1 O3 132.1(2) . . ?
N7 Er1 N1 103.4(2) . . ?
N7 Er1 N6 119.8(2) . . ?
O1 Er2 Cl1 65.74(13) . . ?
O1 Er2 N2 54.3(2) . . ?
O1 Er2 N3 121.33(19) . . ?
O2 Er2 Cl1 66.46(12) . . ?
O2 Er2 O1 92.97(18) . . ?
O2 Er2 N2 122.27(19) . . ?
O2 Er2 N3 68.63(19) . . ?
N2 Er2 Cl1 119.16(16) . . ?
N3 Er2 Cl1 134.87(16) . . ?
N3 Er2 N2 88.5(2) . . ?
N8 Er2 Cl1 92.68(16) . . ?
N8 Er2 O1 132.6(2) . . ?
N8 Er2 O2 117.4(2) . . ?
N8 Er2 N2 119.5(2) . . ?
N8 Er2 N3 104.0(2) . . ?
O2 Er3 Cl1 66.64(12) . . ?
O2 Er3 N4 54.88(18) . . ?
O2 Er3 N5 121.08(19) . . ?
O3 Er3 Cl1 67.69(12) . . ?
O3 Er3 O2 93.77(17) . . ?
O3 Er3 N4 121.33(19) . . ?
O3 Er3 N5 68.4(2) . . ?
N4 Er3 Cl1 120.77(15) . . ?
N5 Er3 Cl1 135.79(17) . . ?
N5 Er3 N4 86.5(2) . . ?
N9 Er3 Cl1 93.55(15) . . ?
N9 Er3 O2 132.30(19) . . ?
N9 Er3 O3 119.20(19) . . ?
N9 Er3 N4 117.9(2) . . ?
N9 Er3 N5 103.6(2) . . ?
Er1 Cl1 Er2 91.32(5) . . ?
Er1 Cl1 Er3 90.99(5) . . ?
Er3 Cl1 Er2 90.74(5) . . ?
N7 Si1 C63 109.9(4) . . ?
N7 Si1 C64 114.3(4) . . ?
N7 Si1 C65 112.4(4) . . ?
C64 Si1 C63 105.2(4) . . ?
C64 Si1 C65 108.8(5) . . ?
C65 Si1 C63 105.6(4) . . ?
N7 Si2 C66 114.6(4) . . ?
N7 Si2 C67 111.9(4) . . ?
N7 Si2 C68 113.8(4) . . ?
C67 Si2 C66 106.2(5) . . ?
C68 Si2 C66 103.9(5) . . ?
C68 Si2 C67 105.5(5) . . ?
N8 Si3 C69 109.3(4) . . ?
N8 Si3 C70 113.9(4) . . ?
N8 Si3 C71 113.2(4) . . ?
C70 Si3 C69 105.5(4) . . ?
C71 Si3 C69 105.8(4) . . ?
C71 Si3 C70 108.6(4) . . ?
N8 Si4 C72 113.7(4) . . ?
N8 Si4 C73 113.5(4) . . ?
N8 Si4 C74 111.5(4) . . ?
C72 Si4 C74 106.9(5) . . ?
C73 Si4 C72 103.6(5) . . ?
C73 Si4 C74 107.0(5) . . ?
N9 Si5 C75 114.0(4) . . ?
N9 Si5 C76 112.6(4) . . ?
N9 Si5 C77 109.7(3) . . ?
C75 Si5 C76 108.7(4) . . ?
C75 Si5 C77 105.5(4) . . ?
C76 Si5 C77 105.7(4) . . ?
N9 Si6 C78 114.0(4) . . ?
N9 Si6 C79 112.8(4) . . ?
N9 Si6 C80 111.1(4) . . ?
C79 Si6 C78 104.8(5) . . ?
C79 Si6 C80 107.3(5) . . ?
C80 Si6 C78 106.4(5) . . ?
Er1 O1 Er2 134.5(2) . . ?
C9 O1 Er1 124.4(5) . . ?
C9 O1 Er2 101.0(5) . . ?
Er2 O2 Er3 134.6(2) . . ?
C30 O2 Er2 124.6(4) . . ?
C30 O2 Er3 100.5(4) . . ?
Er3 O3 Er1 132.8(2) . . ?
C00P O3 Er1 102.2(5) . . ?
C00P O3 Er3 125.1(5) . . ?
C1 N1 Er1 117.8(5) . . ?
C8 N1 Er1 137.2(7) . . ?
C8 N1 C1 104.8(7) . . ?
C9 N2 Er2 90.4(4) . . ?
C9 N2 C10 121.0(7) . . ?
C10 N2 Er2 148.3(6) . . ?
C22 N3 Er2 117.7(4) . . ?
C29 N3 Er2 136.8(6) . . ?
C29 N3 C22 105.0(7) . . ?
C30 N4 Er3 91.5(4) . . ?
C30 N4 C31 120.9(6) . . ?
C31 N4 Er3 147.0(5) . . ?
C43 N5 Er3 117.7(5) . . ?
C50 N5 Er3 135.6(6) . . ?
C50 N5 C43 106.0(7) . . ?
C00P N6 Er1 90.4(5) . . ?
C00P N6 C51 120.3(7) . . ?
C51 N6 Er1 149.3(6) . . ?
Si1 N7 Er1 115.3(3) . . ?
Si1 N7 Si2 118.9(4) . . ?
Si2 N7 Er1 125.7(4) . . ?
Si3 N8 Er2 115.2(3) . . ?
Si3 N8 Si4 118.9(3) . . ?
Si4 N8 Er2 125.9(3) . . ?
Si5 N9 Er3 114.6(3) . . ?
Si5 N9 Si6 118.7(4) . . ?
Si6 N9 Er3 126.7(3) . . ?
O3 C00P C43 113.0(7) . . ?
N6 C00P O3 113.9(7) . . ?
N6 C00P C43 133.1(8) . . ?
N1 C1 C9 115.0(7) . . ?
C2 C1 N1 111.6(8) . . ?
C2 C1 C9 133.4(10) . . ?
C1 C2 H2 127.7 . . ?
C1 C2 C3 104.6(9) . . ?
C3 C2 H2 127.7 . . ?
C2 C3 C4 129.7(12) . . ?
C8 C3 C2 109.1(9) . . ?
C8 C3 C4 121.2(12) . . ?
C3 C4 H4 122.1 . . ?
C5 C4 C3 115.8(15) . . ?
C5 C4 H4 122.1 . . ?
C4 C5 H5 118.6 . . ?
C4 C5 C6 122.9(15) . . ?
C6 C5 H5 118.6 . . ?
C5 C6 H6 118.9 . . ?
C7 C6 C5 122.3(14) . . ?
C7 C6 H6 118.9 . . ?
C6 C7 H7 121.9 . . ?
C6 C7 C8 116.3(12) . . ?
C8 C7 H7 121.9 . . ?
C3 C8 N1 110.0(9) . . ?
C3 C8 C7 121.6(10) . . ?
C7 C8 N1 128.5(10) . . ?
O1 C9 C1 113.1(7) . . ?
N2 C9 O1 114.2(7) . . ?
N2 C9 C1 132.6(8) . . ?
N2 C10 C15 120.0(11) . . ?
C11 C10 N2 120.6(8) . . ?
C11 C10 C15 115.2(11) . . ?
C11 C10 C15A 121.5(9) . . ?
C15A C10 N2 117.5(9) . . ?
C10 C11 C16 123.4(8) . . ?
C12 C11 C10 119.0(9) . . ?
C12 C11 C16 117.5(8) . . ?
C14 C13 H13 121.2 . . ?
C14 C13 C12 117.6(19) . . ?
C12 C13 H13 121.2 . . ?
C13 C14 H14 119.2 . . ?
C13 C14 C15 122(2) . . ?
C15 C14 H14 119.2 . . ?
C10 C15 C19 121.3(16) . . ?
C14 C15 C10 120.0(16) . . ?
C14 C15 C19 118.6(17) . . ?
C11 C16 H16 106.5 . . ?
C11 C16 C17 112.2(8) . . ?
C17 C16 H16 106.5 . . ?
C18 C16 C11 115.1(8) . . ?
C18 C16 H16 106.5 . . ?
C18 C16 C17 109.5(8) . . ?
C16 C17 H17A 109.5 . . ?
C16 C17 H17B 109.5 . . ?
C16 C17 H17C 109.5 . . ?
H17A C17 H17B 109.5 . . ?
H17A C17 H17C 109.5 . . ?
H17B C17 H17C 109.5 . . ?
C16 C18 H18A 109.5 . . ?
C16 C18 H18B 109.5 . . ?
C16 C18 H18C 109.5 . . ?
H18A C18 H18B 109.5 . . ?
H18A C18 H18C 109.5 . . ?
H18B C18 H18C 109.5 . . ?
C15 C19 H19 106.0 . . ?
C15 C19 C20 114(2) . . ?
C15 C19 C21 114(3) . . ?
C20 C19 H19 106.0 . . ?
C21 C19 H19 106.0 . . ?
C21 C19 C20 110(2) . . ?
C19 C20 H20A 109.5 . . ?
C19 C20 H20B 109.5 . . ?
C19 C20 H20C 109.5 . . ?
H20A C20 H20B 109.5 . . ?
H20A C20 H20C 109.5 . . ?
H20B C20 H20C 109.5 . . ?
C19 C21 H21A 108.8 . . ?
C19 C21 H21B 103.2 . . ?
C19 C21 H21C 116.2 . . ?
H21A C21 H21B 109.5 . . ?
H21A C21 H21C 109.5 . . ?
H21B C21 H21C 109.5 . . ?
N3 C22 C30 115.5(6) . . ?
C23 C22 N3 111.6(7) . . ?
C23 C22 C30 132.9(8) . . ?
C22 C23 H23 126.9 . . ?
C22 C23 C24 106.1(8) . . ?
C24 C23 H23 126.9 . . ?
C23 C24 C25 134.3(10) . . ?
C29 C24 C23 106.5(8) . . ?
C29 C24 C25 119.2(9) . . ?
C24 C25 H25 121.0 . . ?
C26 C25 C24 118.0(11) . . ?
C26 C25 H25 121.0 . . ?
C25 C26 H26 118.7 . . ?
C25 C26 C27 122.6(11) . . ?
C27 C26 H26 118.7 . . ?
C26 C27 H27 120.1 . . ?
C28 C27 C26 119.9(11) . . ?
C28 C27 H27 120.1 . . ?
C27 C28 H28 120.4 . . ?
C29 C28 C27 119.1(11) . . ?
C29 C28 H28 120.4 . . ?
N3 C29 C24 110.7(8) . . ?
C28 C29 N3 128.1(9) . . ?
C28 C29 C24 121.2(9) . . ?
O2 C30 C22 113.3(7) . . ?
N4 C30 O2 112.9(6) . . ?
N4 C30 C22 133.8(7) . . ?
C32 C31 N4 120.0(7) . . ?
C36 C31 N4 118.9(8) . . ?
C36 C31 C32 121.0(8) . . ?
C31 C32 C37 122.0(7) . . ?
C33 C32 C31 118.7(8) . . ?
C33 C32 C37 119.2(8) . . ?
C32 C33 H33 119.5 . . ?
C32 C33 C34 121.0(9) . . ?
C34 C33 H33 119.5 . . ?
C33 C34 H34 120.5 . . ?
C35 C34 C33 119.1(9) . . ?
C35 C34 H34 120.5 . . ?
C34 C35 H35 119.2 . . ?
C34 C35 C36 121.6(10) . . ?
C36 C35 H35 119.2 . . ?
C31 C36 C35 118.2(9) . . ?
C31 C36 C40 116.9(11) . . ?
C31 C36 C40A 121.6(10) . . ?
C35 C36 C40 120.7(12) . . ?
C35 C36 C40A 118.5(10) . . ?
C32 C37 H37 107.3 . . ?
C32 C37 C38 112.3(7) . . ?
C32 C37 C39 114.5(8) . . ?
C38 C37 H37 107.3 . . ?
C38 C37 C39 107.7(8) . . ?
C39 C37 H37 107.3 . . ?
C37 C38 H38A 109.5 . . ?
C37 C38 H38B 109.5 . . ?
C37 C38 H38C 109.5 . . ?
H38A C38 H38B 109.5 . . ?
H38A C38 H38C 109.5 . . ?
H38B C38 H38C 109.5 . . ?
C37 C39 H39A 109.5 . . ?
C37 C39 H39B 109.5 . . ?
C37 C39 H39C 109.5 . . ?
H39A C39 H39B 109.5 . . ?
H39A C39 H39C 109.5 . . ?
H39B C39 H39C 109.5 . . ?
C36 C40 H40 109.7 . . ?
C41 C40 C36 103.5(17) . . ?
C41 C40 H40 109.7 . . ?
C41 C40 C42 110.7(9) . . ?
C42 C40 C36 113.4(15) . . ?
C42 C40 H40 109.7 . . ?
C40 C41 H41A 108.5 . . ?
C40 C41 H41B 103.8 . . ?
C40 C41 H41C 115.9 . . ?
H41A C41 H41B 109.5 . . ?
H41A C41 H41C 109.5 . . ?
H41B C41 H41C 109.5 . . ?
N5 C43 C00P 115.4(7) . . ?
C44 C43 N5 110.4(8) . . ?
C44 C43 C00P 134.2(9) . . ?
C43 C44 H44 126.5 . . ?
C43 C44 C45 107.0(9) . . ?
C45 C44 H44 126.5 . . ?
C46 C45 C44 133.6(11) . . ?
C46 C45 C50 119.9(10) . . ?
C50 C45 C44 106.4(8) . . ?
C45 C46 H46 121.0 . . ?
C47 C46 C45 117.9(12) . . ?
C47 C46 H46 121.0 . . ?
C46 C47 H47 119.6 . . ?
C48 C47 C46 120.7(11) . . ?
C48 C47 H47 119.6 . . ?
C47 C48 H48 118.4 . . ?
C49 C48 C47 123.1(12) . . ?
C49 C48 H48 118.4 . . ?
C48 C49 H49 121.8 . . ?
C48 C49 C50 116.3(11) . . ?
C50 C49 H49 121.8 . . ?
N5 C50 C45 110.2(8) . . ?
N5 C50 C49 127.7(9) . . ?
C49 C50 C45 122.0(9) . . ?
C52 C51 N6 117.2(9) . . ?
C56 C51 N6 120.1(9) . . ?
C56 C51 C52 122.7(9) . . ?
C51 C52 C57 124.1(9) . . ?
C53 C52 C51 116.6(10) . . ?
C53 C52 C57 119.3(10) . . ?
C52 C53 H53 119.4 . . ?
C54 C53 C52 121.2(12) . . ?
C54 C53 H53 119.4 . . ?
C53 C54 H54 120.0 . . ?
C55 C54 C53 119.9(11) . . ?
C55 C54 H54 120.0 . . ?
C54 C55 H55 119.0 . . ?
C54 C55 C56 122.1(12) . . ?
C56 C55 H55 119.0 . . ?
C51 C56 C55 117.4(11) . . ?
C51 C56 C60 123.4(9) . . ?
C55 C56 C60 119.1(11) . . ?
C52 C57 H57 106.3 . . ?
C52 C57 C58 115.1(9) . . ?
C52 C57 C59 111.9(9) . . ?
C58 C57 H57 106.3 . . ?
C59 C57 H57 106.3 . . ?
C59 C57 C58 110.3(9) . . ?
C57 C58 H58A 109.5 . . ?
C57 C58 H58B 109.5 . . ?
C57 C58 H58C 109.5 . . ?
H58A C58 H58B 109.5 . . ?
H58A C58 H58C 109.5 . . ?
H58B C58 H58C 109.5 . . ?
C57 C59 H59A 109.5 . . ?
C57 C59 H59B 109.5 . . ?
C57 C59 H59C 109.5 . . ?
H59A C59 H59B 109.5 . . ?
H59A C59 H59C 109.5 . . ?
H59B C59 H59C 109.5 . . ?
C56 C60 H60 106.7 . . ?
C56 C60 C62 116.3(11) . . ?
C61 C60 C56 108.1(13) . . ?
C61 C60 H60 106.7 . . ?
C61 C60 C62 111.7(12) . . ?
C62 C60 H60 106.7 . . ?
C60 C61 H61A 109.5 . . ?
C60 C61 H61B 109.5 . . ?
C60 C61 H61C 109.5 . . ?
H61A C61 H61B 109.5 . . ?
H61A C61 H61C 109.5 . . ?
H61B C61 H61C 109.5 . . ?
C60 C62 H62A 109.5 . . ?
C60 C62 H62B 109.5 . . ?
C60 C62 H62C 109.5 . . ?
H62A C62 H62B 109.5 . . ?
H62A C62 H62C 109.5 . . ?
H62B C62 H62C 109.5 . . ?
Si1 C63 H63A 109.5 . . ?
Si1 C63 H63B 109.5 . . ?
Si1 C63 H63C 109.5 . . ?
H63A C63 H63B 109.5 . . ?
H63A C63 H63C 109.5 . . ?
H63B C63 H63C 109.5 . . ?
Si1 C64 H64A 109.5 . . ?
Si1 C64 H64B 109.5 . . ?
Si1 C64 H64C 109.5 . . ?
H64A C64 H64B 109.5 . . ?
H64A C64 H64C 109.5 . . ?
H64B C64 H64C 109.5 . . ?
Si1 C65 H65A 109.5 . . ?
Si1 C65 H65B 109.5 . . ?
Si1 C65 H65C 109.5 . . ?
H65A C65 H65B 109.5 . . ?
H65A C65 H65C 109.5 . . ?
H65B C65 H65C 109.5 . . ?
Si2 C66 H66A 109.5 . . ?
Si2 C66 H66B 109.5 . . ?
Si2 C66 H66C 109.5 . . ?
H66A C66 H66B 109.5 . . ?
H66A C66 H66C 109.5 . . ?
H66B C66 H66C 109.5 . . ?
Si2 C67 H67A 109.5 . . ?
Si2 C67 H67B 109.5 . . ?
Si2 C67 H67C 109.5 . . ?
H67A C67 H67B 109.5 . . ?
H67A C67 H67C 109.5 . . ?
H67B C67 H67C 109.5 . . ?
Si2 C68 H68A 109.5 . . ?
Si2 C68 H68B 109.5 . . ?
Si2 C68 H68C 109.5 . . ?
H68A C68 H68B 109.5 . . ?
H68A C68 H68C 109.5 . . ?
H68B C68 H68C 109.5 . . ?
Si3 C69 H69A 109.5 . . ?
Si3 C69 H69B 109.5 . . ?
Si3 C69 H69C 109.5 . . ?
H69A C69 H69B 109.5 . . ?
H69A C69 H69C 109.5 . . ?
H69B C69 H69C 109.5 . . ?
Si3 C70 H70A 109.5 . . ?
Si3 C70 H70B 109.5 . . ?
Si3 C70 H70C 109.5 . . ?
H70A C70 H70B 109.5 . . ?
H70A C70 H70C 109.5 . . ?
H70B C70 H70C 109.5 . . ?
Si3 C71 H71A 109.5 . . ?
Si3 C71 H71B 109.5 . . ?
Si3 C71 H71C 109.5 . . ?
H71A C71 H71B 109.5 . . ?
H71A C71 H71C 109.5 . . ?
H71B C71 H71C 109.5 . . ?
Si4 C72 H72A 109.5 . . ?
Si4 C72 H72B 109.5 . . ?
Si4 C72 H72C 109.5 . . ?
H72A C72 H72B 109.5 . . ?
H72A C72 H72C 109.5 . . ?
H72B C72 H72C 109.5 . . ?
Si4 C73 H73A 109.5 . . ?
Si4 C73 H73B 109.5 . . ?
Si4 C73 H73C 109.5 . . ?
H73A C73 H73B 109.5 . . ?
H73A C73 H73C 109.5 . . ?
H73B C73 H73C 109.5 . . ?
Si4 C74 H74A 109.5 . . ?
Si4 C74 H74B 109.5 . . ?
Si4 C74 H74C 109.5 . . ?
H74A C74 H74B 109.5 . . ?
H74A C74 H74C 109.5 . . ?
H74B C74 H74C 109.5 . . ?
Si5 C75 H75A 109.5 . . ?
Si5 C75 H75B 109.5 . . ?
Si5 C75 H75C 109.5 . . ?
H75A C75 H75B 109.5 . . ?
H75A C75 H75C 109.5 . . ?
H75B C75 H75C 109.5 . . ?
Si5 C76 H76A 109.5 . . ?
Si5 C76 H76B 109.5 . . ?
Si5 C76 H76C 109.5 . . ?
H76A C76 H76B 109.5 . . ?
H76A C76 H76C 109.5 . . ?
H76B C76 H76C 109.5 . . ?
Si5 C77 H77A 109.5 . . ?
Si5 C77 H77B 109.5 . . ?
Si5 C77 H77C 109.5 . . ?
H77A C77 H77B 109.5 . . ?
H77A C77 H77C 109.5 . . ?
H77B C77 H77C 109.5 . . ?
Si6 C78 H78A 109.5 . . ?
Si6 C78 H78B 109.5 . . ?
Si6 C78 H78C 109.5 . . ?
H78A C78 H78B 109.5 . . ?
H78A C78 H78C 109.5 . . ?
H78B C78 H78C 109.5 . . ?
Si6 C79 H79A 109.5 . . ?
Si6 C79 H79B 109.5 . . ?
Si6 C79 H79C 109.5 . . ?
H79A C79 H79B 109.5 . . ?
H79A C79 H79C 109.5 . . ?
H79B C79 H79C 109.5 . . ?
Si6 C80 H80A 109.5 . . ?
Si6 C80 H80B 109.5 . . ?
Si6 C80 H80C 109.5 . . ?
H80A C80 H80B 109.5 . . ?
H80A C80 H80C 109.5 . . ?
H80B C80 H80C 109.5 . . ?
C81 O4 Li1 126.0(14) . . ?
C81 O4 C84 102.3(15) . . ?
C84 O4 Li1 130.8(14) . . ?
C85 O5 Li1 129.2(13) . . ?
C85 O5 C88A 100.5(14) . . ?
C85 O5 C88 107.9(14) . . ?
C88A O5 Li1 128.8(14) . . ?
C88 O5 Li1 121.1(14) . . ?
C89 O6 Li1 124.4(14) . . ?
C92 O6 Li1 131.7(14) . . ?
C92 O6 C89 103.8(14) . . ?
C93 O7 Li1 121.4(17) . . ?
C96 O7 Li1 111.9(18) . . ?
C96 O7 C93 121.9(17) . . ?
O4 Li1 O7 103.6(17) . . ?
O5 Li1 O4 106.0(17) . . ?
O5 Li1 O7 105.3(14) . . ?
O6 Li1 O4 115.1(15) . . ?
O6 Li1 O5 112.4(18) . . ?
O6 Li1 O7 113.5(17) . . ?
H41D C41A H41E 109.5 . . ?
H41D C41A H41F 109.5 . . ?
H41E C41A H41F 109.5 . . ?
C40A C41A H41D 109.5 . . ?
C40A C41A H41E 109.5 . . ?
C40A C41A H41F 109.5 . . ?
C36 C40A H40A 107.3 . . ?
C41A C40A C36 116.9(14) . . ?
C41A C40A H40A 107.3 . . ?
C41A C40A C42A 109.9(8) . . ?
C42A C40A C36 107.7(13) . . ?
C42A C40A H40A 107.3 . . ?
C40A C42A H42A 113.8 . . ?
C40A C42A H42B 109.2 . . ?
C40A C42A H42C 105.2 . . ?
H42A C42A H42B 109.5 . . ?
H42A C42A H42C 109.5 . . ?
H42B C42A H42C 109.5 . . ?
C40 C42 H42D 109.5 . . ?
C40 C42 H42E 109.5 . . ?
C40 C42 H42F 109.5 . . ?
H42D C42 H42E 109.5 . . ?
H42D C42 H42F 109.5 . . ?
H42E C42 H42F 109.5 . . ?
O4 C81 H81A 108.2 . . ?
O4 C81 H81B 108.2 . . ?
O4 C81 C82 116.4(13) . . ?
H81A C81 H81B 107.4 . . ?
C82 C81 H81A 108.2 . . ?
C82 C81 H81B 108.2 . . ?
H95A C95 H95B 108.8 . . ?
C94 C95 H95A 110.8 . . ?
C94 C95 H95B 110.8 . . ?
C94 C95 C96 104.9(9) . . ?
C96 C95 H95A 110.8 . . ?
C96 C95 H95B 110.8 . . ?
C95 C94 H94A 110.4 . . ?
C95 C94 H94B 110.4 . . ?
C95 C94 C93 106.5(9) . . ?
H94A C94 H94B 108.6 . . ?
C93 C94 H94A 110.4 . . ?
C93 C94 H94B 110.4 . . ?
O6 C89 H89A 108.7 . . ?
O6 C89 H89B 108.7 . . ?
O6 C89 C90 114.3(12) . . ?
H89A C89 H89B 107.6 . . ?
C90 C89 H89A 108.7 . . ?
C90 C89 H89B 108.7 . . ?
C89 C90 H90A 111.6 . . ?
C89 C90 H90B 111.6 . . ?
H90A C90 H90B 109.4 . . ?
C91 C90 C89 101.0(8) . . ?
C91 C90 H90A 111.6 . . ?
C91 C90 H90B 111.6 . . ?
O5 C85 H85A 111.1 . . ?
O5 C85 H85B 111.1 . . ?
O5 C85 C86 103.2(11) . . ?
H85A C85 H85B 109.1 . . ?
C86 C85 H85A 111.1 . . ?
C86 C85 H85B 111.1 . . ?
O7 C93 C94 95.1(12) . . ?
O7 C93 H93A 112.7 . . ?
O7 C93 H93B 112.7 . . ?
C94 C93 H93A 112.7 . . ?
C94 C93 H93B 112.7 . . ?
H93A C93 H93B 110.2 . . ?
O4 C84 H84A 110.6 . . ?
O4 C84 H84B 110.6 . . ?
O4 C84 H84C 108.5 . . ?
O4 C84 H84D 108.5 . . ?
O4 C84 C83 105.6(16) . . ?
O4 C84 C83A 115.1(13) . . ?
H84A C84 H84B 108.8 . . ?
H84C C84 H84D 107.5 . . ?
C83 C84 H84A 110.6 . . ?
C83 C84 H84B 110.6 . . ?
C83A C84 H84C 108.5 . . ?
C83A C84 H84D 108.5 . . ?
O6 C92 H92A 108.8 . . ?
O6 C92 H92B 108.8 . . ?
O6 C92 C91 113.6(12) . . ?
H92A C92 H92B 107.7 . . ?
C91 C92 H92A 108.8 . . ?
C91 C92 H92B 108.8 . . ?
C84 C83 H83A 112.5 . . ?
C84 C83 H83B 112.5 . . ?
C84 C83 C82 96.4(9) . . ?
H83A C83 H83B 110.0 . . ?
C82 C83 H83A 112.5 . . ?
C82 C83 H83B 112.5 . . ?
C85 C86 H86C 111.4 . . ?
C85 C86 H86D 111.4 . . ?
C85 C86 H86A 111.8 . . ?
C85 C86 H86B 111.8 . . ?
C85 C86 C87A 102.0(10) . . ?
C85 C86 C87 99.8(10) . . ?
H86C C86 H86D 109.2 . . ?
H86A C86 H86B 109.5 . . ?
C87A C86 H86C 111.4 . . ?
C87A C86 H86D 111.4 . . ?
C87 C86 H86A 111.8 . . ?
C87 C86 H86B 111.8 . . ?
C81 C82 C83 97.8(10) . . ?
C81 C82 H82A 112.2 . . ?
C81 C82 H82B 112.2 . . ?
C81 C82 H82C 111.8 . . ?
C81 C82 H82D 111.8 . . ?
C83 C82 H82A 112.2 . . ?
C83 C82 H82B 112.2 . . ?
H82A C82 H82B 109.8 . . ?
H82C C82 H82D 109.5 . . ?
C83A C82 C81 100.0(9) . . ?
C83A C82 H82C 111.8 . . ?
C83A C82 H82D 111.8 . . ?
O7 C96 C95 99.6(13) . . ?
O7 C96 H96A 111.9 . . ?
O7 C96 H96B 111.9 . . ?
C95 C96 H96A 111.9 . . ?
C95 C96 H96B 111.9 . . ?
H96A C96 H96B 109.6 . . ?
C90 C91 C92 103.4(8) . . ?
C90 C91 H91A 111.1 . . ?
C90 C91 H91B 111.1 . . ?
C92 C91 H91A 111.1 . . ?
C92 C91 H91B 111.1 . . ?
H91A C91 H91B 109.0 . . ?
C86 C87A H87A 111.4 . . ?
C86 C87A H87B 111.4 . . ?
C86 C87A C88A 101.7(10) . . ?
H87A C87A H87B 109.3 . . ?
C88A C87A H87A 111.4 . . ?
C88A C87A H87B 111.4 . . ?
C86 C87 H87C 112.1 . . ?
C86 C87 H87D 112.1 . . ?
C86 C87 C88 98.3(10) . . ?
H87C C87 H87D 109.7 . . ?
C88 C87 H87C 112.1 . . ?
C88 C87 H87D 112.1 . . ?
C84 C83A H83C 112.2 . . ?
C84 C83A H83D 112.2 . . ?
C82 C83A C84 98.0(9) . . ?
C82 C83A H83C 112.2 . . ?
C82 C83A H83D 112.2 . . ?
H83C C83A H83D 109.8 . . ?
O5 C88A C87A 90.1(14) . . ?
O5 C88A H88A 113.6 . . ?
O5 C88A H88B 113.6 . . ?
C87A C88A H88A 113.6 . . ?
C87A C88A H88B 113.6 . . ?
H88A C88A H88B 110.9 . . ?
O5 C88 C87 101.8(13) . . ?
O5 C88 H88C 111.4 . . ?
O5 C88 H88D 111.4 . . ?
C87 C88 H88C 111.4 . . ?
C87 C88 H88D 111.4 . . ?
H88C C88 H88D 109.3 . . ?
C11 C12 H12 119.2 . . ?
C11 C12 H12A 120.8 . . ?
C11 C12 C13A 118.4(11) . . ?
C13 C12 C11 121.7(14) . . ?
C13 C12 H12 119.2 . . ?
C13A C12 H12A 120.8 . . ?
C12 C13A H13A 118.9 . . ?
C14A C13A C12 122.2(13) . . ?
C14A C13A H13A 118.9 . . ?
C13A C14A H14A 120.2 . . ?
C13A C14A C15A 119.6(13) . . ?
C15A C14A H14A 120.2 . . ?
C10 C15A C19A 121.9(12) . . ?
C14A C15A C10 118.2(12) . . ?
C14A C15A C19A 119.8(12) . . ?
C15A C19A H19A 107.7 . . ?
C15A C19A C21A 114.0(16) . . ?
C15A C19A C20A 111.6(18) . . ?
C21A C19A H19A 107.7 . . ?
C21A C19A C20A 107.8(14) . . ?
C20A C19A H19A 107.7 . . ?
C19A C21A H21D 109.5 . . ?
C19A C21A H21E 109.5 . . ?
C19A C21A H21F 109.5 . . ?
H21D C21A H21E 109.5 . . ?
H21D C21A H21F 109.5 . . ?
H21E C21A H21F 109.5 . . ?
C19A C20A H20D 109.5 . . ?
C19A C20A H20E 109.5 . . ?
C19A C20A H20F 109.5 . . ?
H20D C20A H20E 109.5 . . ?
H20D C20A H20F 109.5 . . ?
H20E C20A H20F 109.5 . . ?

loop_
_geom_bond_atom_site_label_1
_geom_bond_atom_site_label_2
_geom_bond_distance
_geom_bond_site_symmetry_2
_geom_bond_publ_flag
Er1 Cl1 2.8930(18) . ?
Er1 O1 2.232(5) . ?
Er1 O3 2.270(5) . ?
Er1 N1 2.294(7) . ?
Er1 N6 2.553(6) . ?
Er1 N7 2.201(6) . ?
Er2 Cl1 2.9338(18) . ?
Er2 O1 2.287(5) . ?
Er2 O2 2.224(4) . ?
Er2 N2 2.528(6) . ?
Er2 N3 2.329(6) . ?
Er2 N8 2.210(6) . ?
Er3 Cl1 2.8979(17) . ?
Er3 O2 2.274(4) . ?
Er3 O3 2.238(5) . ?
Er3 N4 2.497(6) . ?
Er3 N5 2.334(6) . ?
Er3 N9 2.195(6) . ?
Si1 N7 1.722(7) . ?
Si1 C63 1.894(9) . ?
Si1 C64 1.876(9) . ?
Si1 C65 1.892(9) . ?
Si2 N7 1.729(6) . ?
Si2 C66 1.887(10) . ?
Si2 C67 1.855(10) . ?
Si2 C68 1.841(10) . ?
Si3 N8 1.715(7) . ?
Si3 C69 1.883(9) . ?
Si3 C70 1.872(9) . ?
Si3 C71 1.867(9) . ?
Si4 N8 1.731(6) . ?
Si4 C72 1.872(10) . ?
Si4 C73 1.867(9) . ?
Si4 C74 1.892(9) . ?
Si5 N9 1.728(6) . ?
Si5 C75 1.861(9) . ?
Si5 C76 1.881(8) . ?
Si5 C77 1.884(8) . ?
Si6 N9 1.732(6) . ?
Si6 C78 1.893(10) . ?
Si6 C79 1.862(9) . ?
Si6 C80 1.867(9) . ?
O1 C9 1.325(8) . ?
O2 C30 1.346(8) . ?
O3 C00P 1.328(8) . ?
N1 C1 1.401(11) . ?
N1 C8 1.392(10) . ?
N2 C9 1.305(9) . ?
N2 C10 1.428(10) . ?
N3 C22 1.389(9) . ?
N3 C29 1.373(9) . ?
N4 C30 1.302(9) . ?
N4 C31 1.444(9) . ?
N5 C43 1.384(9) . ?
N5 C50 1.377(9) . ?
N6 C00P 1.275(9) . ?
N6 C51 1.463(10) . ?
C00P C43 1.455(10) . ?
C1 C2 1.392(11) . ?
C1 C9 1.459(11) . ?
C2 H2 0.9300 . ?
C2 C3 1.414(13) . ?
C3 C4 1.457(14) . ?
C3 C8 1.371(13) . ?
C4 H4 0.9300 . ?
C4 C5 1.33(2) . ?
C5 H5 0.9300 . ?
C5 C6 1.394(19) . ?
C6 H6 0.9300 . ?
C6 C7 1.383(14) . ?
C7 H7 0.9300 . ?
C7 C8 1.391(13) . ?
C10 C11 1.402(12) . ?
C10 C15 1.441(17) . ?
C10 C15A 1.421(14) . ?
C11 C16 1.517(12) . ?
C11 C12 1.391(11) . ?
C13 H13 0.9300 . ?
C13 C14 1.37(2) . ?
C13 C12 1.38(3) . ?
C14 H14 0.9300 . ?
C14 C15 1.404(18) . ?
C15 C19 1.46(2) . ?
C16 H16 0.9800 . ?
C16 C17 1.521(13) . ?
C16 C18 1.504(11) . ?
C17 H17A 0.9600 . ?
C17 H17B 0.9600 . ?
C17 H17C 0.9600 . ?
C18 H18A 0.9600 . ?
C18 H18B 0.9600 . ?
C18 H18C 0.9600 . ?
C19 H19 0.9800 . ?
C19 C20 1.55(3) . ?
C19 C21 1.48(3) . ?
C20 H20A 0.9600 . ?
C20 H20B 0.9600 . ?
C20 H20C 0.9600 . ?
C21 H21A 0.9598 . ?
C21 H21B 0.9602 . ?
C21 H21C 0.9598 . ?
C22 C23 1.376(10) . ?
C22 C30 1.436(10) . ?
C23 H23 0.9300 . ?
C23 C24 1.410(12) . ?
C24 C25 1.421(12) . ?
C24 C29 1.399(12) . ?
C25 H25 0.9300 . ?
C25 C26 1.341(14) . ?
C26 H26 0.9300 . ?
C26 C27 1.395(15) . ?
C27 H27 0.9300 . ?
C27 C28 1.372(13) . ?
C28 H28 0.9300 . ?
C28 C29 1.369(12) . ?
C31 C32 1.386(11) . ?
C31 C36 1.368(12) . ?
C32 C33 1.370(11) . ?
C32 C37 1.490(11) . ?
C33 H33 0.9300 . ?
C33 C34 1.379(12) . ?
C34 H34 0.9300 . ?
C34 C35 1.354(13) . ?
C35 H35 0.9300 . ?
C35 C36 1.390(12) . ?
C36 C40 1.550(18) . ?
C36 C40A 1.554(16) . ?
C37 H37 0.9800 . ?
C37 C38 1.522(12) . ?
C37 C39 1.534(11) . ?
C38 H38A 0.9600 . ?
C38 H38B 0.9600 . ?
C38 H38C 0.9600 . ?
C39 H39A 0.9600 . ?
C39 H39B 0.9600 . ?
C39 H39C 0.9600 . ?
C40 H40 0.9800 . ?
C40 C41 1.533(9) . ?
C40 C42 1.533(10) . ?
C41 H41A 0.9599 . ?
C41 H41B 0.9604 . ?
C41 H41C 0.9601 . ?
C43 C44 1.382(10) . ?
C44 H44 0.9300 . ?
C44 C45 1.405(12) . ?
C45 C46 1.389(12) . ?
C45 C50 1.398(12) . ?
C46 H46 0.9300 . ?
C46 C47 1.378(16) . ?
C47 H47 0.9300 . ?
C47 C48 1.377(16) . ?
C48 H48 0.9300 . ?
C48 C49 1.362(13) . ?
C49 H49 0.9300 . ?
C49 C50 1.388(12) . ?
C51 C52 1.412(13) . ?
C51 C56 1.372(13) . ?
C52 C53 1.394(13) . ?
C52 C57 1.499(13) . ?
C53 H53 0.9300 . ?
C53 C54 1.380(16) . ?
C54 H54 0.9300 . ?
C54 C55 1.352(16) . ?
C55 H55 0.9300 . ?
C55 C56 1.391(14) . ?
C56 C60 1.517(16) . ?
C57 H57 0.9800 . ?
C57 C58 1.518(13) . ?
C57 C59 1.504(13) . ?
C58 H58A 0.9600 . ?
C58 H58B 0.9600 . ?
C58 H58C 0.9600 . ?
C59 H59A 0.9600 . ?
C59 H59B 0.9600 . ?
C59 H59C 0.9600 . ?
C60 H60 0.9800 . ?
C60 C61 1.470(16) . ?
C60 C62 1.553(17) . ?
C61 H61A 0.9600 . ?
C61 H61B 0.9600 . ?
C61 H61C 0.9600 . ?
C62 H62A 0.9600 . ?
C62 H62B 0.9600 . ?
C62 H62C 0.9600 . ?
C63 H63A 0.9600 . ?
C63 H63B 0.9600 . ?
C63 H63C 0.9600 . ?
C64 H64A 0.9600 . ?
C64 H64B 0.9600 . ?
C64 H64C 0.9600 . ?
C65 H65A 0.9600 . ?
C65 H65B 0.9600 . ?
C65 H65C 0.9600 . ?
C66 H66A 0.9600 . ?
C66 H66B 0.9600 . ?
C66 H66C 0.9600 . ?
C67 H67A 0.9600 . ?
C67 H67B 0.9600 . ?
C67 H67C 0.9600 . ?
C68 H68A 0.9600 . ?
C68 H68B 0.9600 . ?
C68 H68C 0.9600 . ?
C69 H69A 0.9600 . ?
C69 H69B 0.9600 . ?
C69 H69C 0.9600 . ?
C70 H70A 0.9600 . ?
C70 H70B 0.9600 . ?
C70 H70C 0.9600 . ?
C71 H71A 0.9600 . ?
C71 H71B 0.9600 . ?
C71 H71C 0.9600 . ?
C72 H72A 0.9600 . ?
C72 H72B 0.9600 . ?
C72 H72C 0.9600 . ?
C73 H73A 0.9600 . ?
C73 H73B 0.9600 . ?
C73 H73C 0.9600 . ?
C74 H74A 0.9600 . ?
C74 H74B 0.9600 . ?
C74 H74C 0.9600 . ?
C75 H75A 0.9600 . ?
C75 H75B 0.9600 . ?
C75 H75C 0.9600 . ?
C76 H76A 0.9600 . ?
C76 H76B 0.9600 . ?
C76 H76C 0.9600 . ?
C77 H77A 0.9600 . ?
C77 H77B 0.9600 . ?
C77 H77C 0.9600 . ?
C78 H78A 0.9600 . ?
C78 H78B 0.9600 . ?
C78 H78C 0.9600 . ?
C79 H79A 0.9600 . ?
C79 H79B 0.9600 . ?
C79 H79C 0.9600 . ?
C80 H80A 0.9600 . ?
C80 H80B 0.9600 . ?
C80 H80C 0.9600 . ?
O4 Li1 1.95(4) . ?
O4 C81 1.269(17) . ?
O4 C84 1.407(18) . ?
O5 Li1 1.89(3) . ?
O5 C85 1.481(9) . ?
O5 C88A 1.536(10) . ?
O5 C88 1.516(10) . ?
O6 Li1 1.80(4) . ?
O6 C89 1.412(9) . ?
O6 C92 1.411(9) . ?
O7 Li1 1.97(3) . ?
O7 C93 1.433(9) . ?
O7 C96 1.418(9) . ?
C41A H41D 0.9600 . ?
C41A H41E 0.9600 . ?
C41A H41F 0.9600 . ?
C41A C40A 1.541(9) . ?
C40A H40A 0.9800 . ?
C40A C42A 1.541(9) . ?
C42A H42A 0.9601 . ?
C42A H42B 0.9600 . ?
C42A H42C 0.9600 . ?
C42 H42D 0.9600 . ?
C42 H42E 0.9600 . ?
C42 H42F 0.9600 . ?
C81 H81A 0.9700 . ?
C81 H81B 0.9700 . ?
C81 C82 1.530(9) . ?
C95 H95A 0.9700 . ?
C95 H95B 0.9700 . ?
C95 C94 1.533(6) . ?
C95 C96 1.536(6) . ?
C94 H94A 0.9700 . ?
C94 H94B 0.9700 . ?
C94 C93 1.539(6) . ?
C89 H89A 0.9700 . ?
C89 H89B 0.9700 . ?
C89 C90 1.533(7) . ?
C90 H90A 0.9700 . ?
C90 H90B 0.9700 . ?
C90 C91 1.524(7) . ?
C85 H85A 0.9700 . ?
C85 H85B 0.9700 . ?
C85 C86 1.519(9) . ?
C93 H93A 0.9700 . ?
C93 H93B 0.9700 . ?
C84 H84A 0.9700 . ?
C84 H84B 0.9700 . ?
C84 H84C 0.9700 . ?
C84 H84D 0.9700 . ?
C84 C83 1.537(10) . ?
C84 C83A 1.528(10) . ?
C92 H92A 0.9700 . ?
C92 H92B 0.9700 . ?
C92 C91 1.527(7) . ?
C83 H83A 0.9700 . ?
C83 H83B 0.9700 . ?
C83 C82 1.538(10) . ?
C86 H86C 0.9700 . ?
C86 H86D 0.9700 . ?
C86 H86A 0.9700 . ?
C86 H86B 0.9700 . ?
C86 C87A 1.521(10) . ?
C86 C87 1.532(10) . ?
C82 H82A 0.9700 . ?
C82 H82B 0.9700 . ?
C82 H82C 0.9700 . ?
C82 H82D 0.9700 . ?
C82 C83A 1.511(10) . ?
C96 H96A 0.9700 . ?
C96 H96B 0.9700 . ?
C91 H91A 0.9700 . ?
C91 H91B 0.9700 . ?
C87A H87A 0.9700 . ?
C87A H87B 0.9700 . ?
C87A C88A 1.541(10) . ?
C87 H87C 0.9700 . ?
C87 H87D 0.9700 . ?
C87 C88 1.540(10) . ?
C83A H83C 0.9700 . ?
C83A H83D 0.9700 . ?
C88A H88A 0.9700 . ?
C88A H88B 0.9700 . ?
C88 H88C 0.9700 . ?
C88 H88D 0.9700 . ?
C12 H12 0.9300 . ?
C12 H12A 0.9300 . ?
C12 C13A 1.419(17) . ?
C13A H13A 0.9300 . ?
C13A C14A 1.369(16) . ?
C14A H14A 0.9300 . ?
C14A C15A 1.400(15) . ?
C15A C19A 1.469(17) . ?
C19A H19A 0.9800 . ?
C19A C21A 1.49(3) . ?
C19A C20A 1.57(3) . ?
C21A H21D 0.9600 . ?
C21A H21E 0.9600 . ?
C21A H21F 0.9600 . ?
C20A H20D 0.9600 . ?
C20A H20E 0.9600 . ?
C20A H20F 0.9600 . ?

loop_
_geom_torsion_atom_site_label_1
_geom_torsion_atom_site_label_2
_geom_torsion_atom_site_label_3
_geom_torsion_atom_site_label_4
_geom_torsion
_geom_torsion_site_symmetry_1
_geom_torsion_site_symmetry_2
_geom_torsion_site_symmetry_3
_geom_torsion_site_symmetry_4
_geom_torsion_publ_flag
Er1 O1 C9 N2 -179.0(5) . . . . ?
Er1 O1 C9 C1 -2.5(9) . . . . ?
Er1 O3 C00P N6 3.8(8) . . . . ?
Er1 O3 C00P C43 -177.2(5) . . . . ?
Er1 N1 C1 C2 174.5(5) . . . . ?
Er1 N1 C1 C9 -6.5(9) . . . . ?
Er1 N1 C8 C3 -173.2(6) . . . . ?
Er1 N1 C8 C7 5.6(15) . . . . ?
Er1 N6 C00P O3 -3.3(7) . . . . ?
Er1 N6 C00P C43 177.9(9) . . . . ?
Er1 N6 C51 C52 -81.9(13) . . . . ?
Er1 N6 C51 C56 95.9(14) . . . . ?
Er2 O1 C9 N2 4.4(7) . . . . ?
Er2 O1 C9 C1 -179.1(5) . . . . ?
Er2 O2 C30 N4 179.3(4) . . . . ?
Er2 O2 C30 C22 -1.0(8) . . . . ?
Er2 N2 C9 O1 -3.9(6) . . . . ?
Er2 N2 C9 C1 -179.5(8) . . . . ?
Er2 N2 C10 C11 -84.7(13) . . . . ?
Er2 N2 C10 C15 71(2) . . . . ?
Er2 N2 C10 C15A 103.2(14) . . . . ?
Er2 N3 C22 C23 171.9(5) . . . . ?
Er2 N3 C22 C30 -6.2(8) . . . . ?
Er2 N3 C29 C24 -170.4(5) . . . . ?
Er2 N3 C29 C28 11.1(13) . . . . ?
Er3 O2 C30 N4 4.4(7) . . . . ?
Er3 O2 C30 C22 -175.9(5) . . . . ?
Er3 O3 C00P N6 -178.5(5) . . . . ?
Er3 O3 C00P C43 0.6(9) . . . . ?
Er3 N4 C30 O2 -3.9(6) . . . . ?
Er3 N4 C30 C22 176.5(8) . . . . ?
Er3 N4 C31 C32 -87.1(11) . . . . ?
Er3 N4 C31 C36 90.3(12) . . . . ?
Er3 N5 C43 C00P -7.2(9) . . . . ?
Er3 N5 C43 C44 172.1(5) . . . . ?
Er3 N5 C50 C45 -169.5(6) . . . . ?
Er3 N5 C50 C49 13.4(13) . . . . ?
O3 C00P C43 N5 4.4(10) . . . . ?
O3 C00P C43 C44 -174.7(8) . . . . ?
N1 C1 C2 C3 0.8(10) . . . . ?
N1 C1 C9 O1 5.7(10) . . . . ?
N1 C1 C9 N2 -178.6(8) . . . . ?
N2 C10 C11 C16 -0.9(15) . . . . ?
N2 C10 C11 C12 -179.2(9) . . . . ?
N2 C10 C15 C14 -171(2) . . . . ?
N2 C10 C15 C19 7(4) . . . . ?
N2 C10 C15A C14A 178.5(14) . . . . ?
N2 C10 C15A C19A -5(2) . . . . ?
N3 C22 C23 C24 1.4(9) . . . . ?
N3 C22 C30 O2 4.7(9) . . . . ?
N3 C22 C30 N4 -175.7(8) . . . . ?
N4 C31 C32 C33 -177.3(7) . . . . ?
N4 C31 C32 C37 5.5(12) . . . . ?
N4 C31 C36 C35 176.7(10) . . . . ?
N4 C31 C36 C40 19.5(17) . . . . ?
N4 C31 C36 C40A -18.2(18) . . . . ?
N5 C43 C44 C45 -0.5(10) . . . . ?
N6 C00P C43 N5 -176.7(9) . . . . ?
N6 C00P C43 C44 4.2(16) . . . . ?
N6 C51 C52 C53 179.9(9) . . . . ?
N6 C51 C52 C57 -2.6(15) . . . . ?
N6 C51 C56 C55 -179.1(10) . . . . ?
N6 C51 C56 C60 4.5(18) . . . . ?
C00P N6 C51 C52 95.9(11) . . . . ?
C00P N6 C51 C56 -86.4(12) . . . . ?
C00P C43 C44 C45 178.6(9) . . . . ?
C1 N1 C8 C3 1.4(10) . . . . ?
C1 N1 C8 C7 -179.8(9) . . . . ?
C1 C2 C3 C4 178.3(10) . . . . ?
C1 C2 C3 C8 0.1(11) . . . . ?
C2 C1 C9 O1 -175.5(8) . . . . ?
C2 C1 C9 N2 0.2(15) . . . . ?
C2 C3 C4 C5 -179.7(12) . . . . ?
C2 C3 C8 N1 -1.0(11) . . . . ?
C2 C3 C8 C7 -179.9(9) . . . . ?
C3 C4 C5 C6 1(2) . . . . ?
C4 C3 C8 N1 -179.3(9) . . . . ?
C4 C3 C8 C7 1.8(15) . . . . ?
C4 C5 C6 C7 0(2) . . . . ?
C5 C6 C7 C8 -0.1(19) . . . . ?
C6 C7 C8 N1 -179.5(10) . . . . ?
C6 C7 C8 C3 -0.8(15) . . . . ?
C8 N1 C1 C2 -1.4(9) . . . . ?
C8 N1 C1 C9 177.7(7) . . . . ?
C8 C3 C4 C5 -1.7(18) . . . . ?
C9 N2 C10 C11 87.4(11) . . . . ?
C9 N2 C10 C15 -116.8(19) . . . . ?
C9 N2 C10 C15A -84.6(14) . . . . ?
C9 C1 C2 C3 -178.0(8) . . . . ?
C10 N2 C9 O1 -179.8(7) . . . . ?
C10 N2 C9 C1 4.6(13) . . . . ?
C10 C11 C16 C17 -97.5(11) . . . . ?
C10 C11 C16 C18 136.4(10) . . . . ?
C10 C11 C12 C13 -26(2) . . . . ?
C10 C11 C12 C13A 8.9(18) . . . . ?
C10 C15 C19 C20 -140(3) . . . . ?
C10 C15 C19 C21 93(3) . . . . ?
C10 C15A C19A C21A 135.7(17) . . . . ?
C10 C15A C19A C20A -101.9(19) . . . . ?
C11 C10 C15 C14 -14(4) . . . . ?
C11 C10 C15 C19 164(2) . . . . ?
C11 C10 C15A C14A 6(2) . . . . ?
C11 C10 C15A C19A -177.2(15) . . . . ?
C11 C12 C13A C14A -10(3) . . . . ?
C13 C14 C15 C10 4(5) . . . . ?
C13 C14 C15 C19 -174(3) . . . . ?
C14 C13 C12 C11 15(4) . . . . ?
C14 C15 C19 C20 38(4) . . . . ?
C14 C15 C19 C21 -90(4) . . . . ?
C15 C10 C11 C16 -157.8(18) . . . . ?
C15 C10 C11 C12 24(2) . . . . ?
C16 C11 C12 C13 156(2) . . . . ?
C16 C11 C12 C13A -169.4(13) . . . . ?
C22 N3 C29 C24 1.0(8) . . . . ?
C22 N3 C29 C28 -177.5(8) . . . . ?
C22 C23 C24 C25 178.2(9) . . . . ?
C22 C23 C24 C29 -0.7(9) . . . . ?
C23 C22 C30 O2 -172.9(8) . . . . ?
C23 C22 C30 N4 6.7(15) . . . . ?
C23 C24 C25 C26 -179.1(10) . . . . ?
C23 C24 C29 N3 -0.2(9) . . . . ?
C23 C24 C29 C28 178.4(8) . . . . ?
C24 C25 C26 C27 0.2(16) . . . . ?
C25 C24 C29 N3 -179.3(7) . . . . ?
C25 C24 C29 C28 -0.7(12) . . . . ?
C25 C26 C27 C28 0.8(17) . . . . ?
C26 C27 C28 C29 -1.8(14) . . . . ?
C27 C28 C29 N3 -180.0(8) . . . . ?
C27 C28 C29 C24 1.7(13) . . . . ?
C29 N3 C22 C23 -1.5(8) . . . . ?
C29 N3 C22 C30 -179.6(6) . . . . ?
C29 C24 C25 C26 -0.3(13) . . . . ?
C30 N4 C31 C32 81.2(10) . . . . ?
C30 N4 C31 C36 -101.4(11) . . . . ?
C30 C22 C23 C24 179.0(8) . . . . ?
C31 N4 C30 O2 -177.6(6) . . . . ?
C31 N4 C30 C22 2.8(13) . . . . ?
C31 C32 C33 C34 -0.1(14) . . . . ?
C31 C32 C37 C38 -101.5(9) . . . . ?
C31 C32 C37 C39 135.3(8) . . . . ?
C31 C36 C40 C41 -121.0(15) . . . . ?
C31 C36 C40 C42 119.0(17) . . . . ?
C31 C36 C40A C41A -126.1(15) . . . . ?
C31 C36 C40A C42A 109.7(15) . . . . ?
C32 C31 C36 C35 -5.9(17) . . . . ?
C32 C31 C36 C40 -163.2(13) . . . . ?
C32 C31 C36 C40A 159.2(12) . . . . ?
C32 C33 C34 C35 -4.3(16) . . . . ?
C33 C32 C37 C38 81.4(10) . . . . ?
C33 C32 C37 C39 -41.8(11) . . . . ?
C33 C34 C35 C36 3.8(19) . . . . ?
C34 C35 C36 C31 1(2) . . . . ?
C34 C35 C36 C40 157.7(15) . . . . ?
C34 C35 C36 C40A -164.3(14) . . . . ?
C35 C36 C40 C41 82.3(19) . . . . ?
C35 C36 C40 C42 -38(2) . . . . ?
C35 C36 C40A C41A 39(2) . . . . ?
C35 C36 C40A C42A -85.2(18) . . . . ?
C36 C31 C32 C33 5.3(14) . . . . ?
C36 C31 C32 C37 -171.8(10) . . . . ?
C37 C32 C33 C34 177.1(9) . . . . ?
C43 N5 C50 C45 0.5(9) . . . . ?
C43 N5 C50 C49 -176.6(8) . . . . ?
C43 C44 C45 C46 177.2(11) . . . . ?
C43 C44 C45 C50 0.8(10) . . . . ?
C44 C45 C46 C47 -176.8(11) . . . . ?
C44 C45 C50 N5 -0.8(10) . . . . ?
C44 C45 C50 C49 176.5(8) . . . . ?
C45 C46 C47 C48 1.4(19) . . . . ?
C46 C45 C50 N5 -177.9(8) . . . . ?
C46 C45 C50 C49 -0.5(14) . . . . ?
C46 C47 C48 C49 -1(2) . . . . ?
C47 C48 C49 C50 -0.5(16) . . . . ?
C48 C49 C50 N5 178.0(8) . . . . ?
C48 C49 C50 C45 1.1(13) . . . . ?
C50 N5 C43 C00P -179.3(7) . . . . ?
C50 N5 C43 C44 0.0(9) . . . . ?
C50 C45 C46 C47 -0.7(16) . . . . ?
C51 N6 C00P O3 177.9(7) . . . . ?
C51 N6 C00P C43 -0.9(14) . . . . ?
C51 C52 C53 C54 -2.8(18) . . . . ?
C51 C52 C57 C58 143.8(10) . . . . ?
C51 C52 C57 C59 -89.2(12) . . . . ?
C51 C56 C60 C61 -101.7(14) . . . . ?
C51 C56 C60 C62 131.8(13) . . . . ?
C52 C51 C56 C55 -1.4(18) . . . . ?
C52 C51 C56 C60 -177.8(11) . . . . ?
C52 C53 C54 C55 3(2) . . . . ?
C53 C52 C57 C58 -38.7(14) . . . . ?
C53 C52 C57 C59 88.3(12) . . . . ?
C53 C54 C55 C56 -2(2) . . . . ?
C54 C55 C56 C51 1(2) . . . . ?
C54 C55 C56 C60 177.9(14) . . . . ?
C55 C56 C60 C61 82.0(16) . . . . ?
C55 C56 C60 C62 -44.5(18) . . . . ?
C56 C51 C52 C53 2.2(16) . . . . ?
C56 C51 C52 C57 179.7(10) . . . . ?
C57 C52 C53 C54 179.6(12) . . . . ?
C63 Si1 N7 Er1 15.5(5) . . . . ?
C63 Si1 N7 Si2 -167.6(4) . . . . ?
C64 Si1 N7 Er1 -102.5(4) . . . . ?
C64 Si1 N7 Si2 74.4(5) . . . . ?
C65 Si1 N7 Er1 132.8(4) . . . . ?
C65 Si1 N7 Si2 -50.3(6) . . . . ?
C66 Si2 N7 Er1 143.0(5) . . . . ?
C66 Si2 N7 Si1 -33.5(6) . . . . ?
C67 Si2 N7 Er1 -96.0(6) . . . . ?
C67 Si2 N7 Si1 87.5(6) . . . . ?
C68 Si2 N7 Er1 23.6(6) . . . . ?
C68 Si2 N7 Si1 -153.0(5) . . . . ?
C69 Si3 N8 Er2 15.1(5) . . . . ?
C69 Si3 N8 Si4 -166.7(4) . . . . ?
C70 Si3 N8 Er2 -102.6(4) . . . . ?
C70 Si3 N8 Si4 75.6(5) . . . . ?
C71 Si3 N8 Er2 132.7(4) . . . . ?
C71 Si3 N8 Si4 -49.1(6) . . . . ?
C72 Si4 N8 Er2 144.0(5) . . . . ?
C72 Si4 N8 Si3 -34.0(6) . . . . ?
C73 Si4 N8 Er2 25.9(5) . . . . ?
C73 Si4 N8 Si3 -152.1(4) . . . . ?
C74 Si4 N8 Er2 -95.1(5) . . . . ?
C74 Si4 N8 Si3 86.9(5) . . . . ?
C75 Si5 N9 Er3 -102.5(4) . . . . ?
C75 Si5 N9 Si6 75.2(5) . . . . ?
C76 Si5 N9 Er3 133.0(4) . . . . ?
C76 Si5 N9 Si6 -49.3(5) . . . . ?
C77 Si5 N9 Er3 15.5(4) . . . . ?
C77 Si5 N9 Si6 -166.8(4) . . . . ?
C78 Si6 N9 Er3 144.5(5) . . . . ?
C78 Si6 N9 Si5 -32.8(6) . . . . ?
C79 Si6 N9 Er3 25.2(5) . . . . ?
C79 Si6 N9 Si5 -152.2(4) . . . . ?
C80 Si6 N9 Er3 -95.3(5) . . . . ?
C80 Si6 N9 Si5 87.3(5) . . . . ?
O4 C81 C82 C83 -10(2) . . . . ?
O4 C81 C82 C83A 30(3) . . . . ?
O4 C84 C83 C82 -47(3) . . . . ?
O4 C84 C83A C82 17(3) . . . . ?
O5 C85 C86 C87A 5(2) . . . . ?
O5 C85 C86 C87 42.3(19) . . . . ?
O6 C89 C90 C91 19(3) . . . . ?
O6 C92 C91 C90 13(3) . . . . ?
Li1 O4 C81 C82 170.9(16) . . . . ?
Li1 O4 C84 C83 -149(2) . . . . ?
Li1 O4 C84 C83A 169(2) . . . . ?
Li1 O5 C85 C86 150(2) . . . . ?
Li1 O5 C88A C87A -132(2) . . . . ?
Li1 O5 C88 C87 175(2) . . . . ?
Li1 O6 C89 C90 166.9(18) . . . . ?
Li1 O6 C92 C91 -179.9(19) . . . . ?
Li1 O7 C93 C94 -178.8(16) . . . . ?
Li1 O7 C96 C95 -165.6(16) . . . . ?
C81 O4 C84 C83 42(3) . . . . ?
C81 O4 C84 C83A 0(3) . . . . ?
C81 C82 C83A C84 -24(2) . . . . ?
C95 C94 C93 O7 -33(2) . . . . ?
C94 C95 C96 O7 -14(2) . . . . ?
C89 O6 Li1 O4 132.5(19) . . . . ?
C89 O6 Li1 O5 11(3) . . . . ?
C89 O6 Li1 O7 -108(2) . . . . ?
C89 O6 C92 C91 -2(3) . . . . ?
C89 C90 C91 C92 -18(3) . . . . ?
C85 O5 Li1 O4 136.6(15) . . . . ?
C85 O5 Li1 O6 -96.8(19) . . . . ?
C85 O5 Li1 O7 27(3) . . . . ?
C85 O5 C88A C87A 60.8(17) . . . . ?
C85 O5 C88 C87 -18(3) . . . . ?
C85 C86 C87A C88A 34(2) . . . . ?
C85 C86 C87 C88 -53(2) . . . . ?
C93 O7 C96 C95 -10(3) . . . . ?
C84 O4 C81 C82 -19(3) . . . . ?
C84 C83 C82 C81 31(2) . . . . ?
C92 O6 Li1 O4 -50(3) . . . . ?
C92 O6 Li1 O5 -171.1(18) . . . . ?
C92 O6 Li1 O7 70(3) . . . . ?
C92 O6 C89 C90 -11(3) . . . . ?
C86 C87A C88A O5 -57(2) . . . . ?
C86 C87 C88 O5 43(2) . . . . ?
C96 O7 C93 C94 28(3) . . . . ?
C96 C95 C94 C93 31(3) . . . . ?
C88A O5 Li1 O4 -27(3) . . . . ?
C88A O5 Li1 O6 100(2) . . . . ?
C88A O5 Li1 O7 -136(2) . . . . ?
C88A O5 C85 C86 -43.0(18) . . . . ?
C88 O5 Li1 O4 -60(3) . . . . ?
C88 O5 Li1 O6 66(3) . . . . ?
C88 O5 Li1 O7 -169(2) . . . . ?
C88 O5 C85 C86 -15(2) . . . . ?
C12 C11 C16 C17 80.8(11) . . . . ?
C12 C11 C16 C18 -45.3(13) . . . . ?
C12 C13 C14 C15 -4(5) . . . . ?
C12 C13A C14A C15A 9(3) . . . . ?
C13A C14A C15A C10 -7(3) . . . . ?
C13A C14A C15A C19A 176.3(19) . . . . ?
C14A C15A C19A C21A -48(3) . . . . ?
C14A C15A C19A C20A 74(2) . . . . ?
C15A C10 C11 C16 170.8(13) . . . . ?
C15A C10 C11 C12 -7.5(18) . . . . ?

loop_
_platon_squeeze_void_nr
_platon_squeeze_void_average_x
_platon_squeeze_void_average_y
_platon_squeeze_void_average_z
_platon_squeeze_void_volume
_platon_squeeze_void_count_electrons
_platon_squeeze_void_content
1 0.000 0.000 0.500 261 49 ' '
2 0.500 0.000 1.000 1528 307 ' '
3 0.302 0.479 0.167 7 0 ' '
4 0.698 0.521 0.833 7 0 ' '
